data_4134568
loop_
_publ_author_name
'Jana, Manish'
'White, Corey J.'
'Pal, Nabhendu'
'Demeshko, Serhiy'
'Kupper, Claudia'
'Meyer, Franc'
'Lehnert, Nicolai'
'Majumdar, Amit'

_publ_section_title
;
 Functional Models for the Mono- and Di-nitrosyl Intermediates of FNORs:
 Semireduction versus Superreduction of NO.
;
_journal_name_full 'Journal of the American Chemical Society'
_journal_paper_doi 10.1021/jacs.9b13795
_journal_year 2020
_chemical_formula_moiety 'C86 H100 Fe4 N20 O4, 4(B F4), 6(C3 H7 N O)'
_chemical_formula_sum 'C104 H142 B4 F16 Fe4 N26 O10'
_chemical_formula_weight 2487.07
_space_group_crystal_system orthorhombic
_space_group_IT_number 33
_space_group_name_Hall 'P 2c -2n'
_space_group_name_H-M_alt 'P n a 21'
_atom_sites_solution_hydrogens mixed
_atom_sites_solution_primary dual
_audit_creation_date 2017-11-23
_audit_creation_method
;
Olex2 1.2
(compiled 2017.08.10 svn.r3458 for OlexSys, GUI svn.r5381)
;
_cell_angle_alpha 90
_cell_angle_beta 90
_cell_angle_gamma 90
_cell_formula_units_Z 4
_cell_length_a 29.597(3)
_cell_length_b 14.1253(12)
_cell_length_c 29.688(3)
_cell_measurement_reflns_used 9469
_cell_measurement_temperature 100(2)
_cell_measurement_theta_max 25.16
_cell_measurement_theta_min 2.42
_cell_volume 12412(2)
_computing_cell_refinement 'SAINT v8.38A (Bruker, 2016)'
_computing_data_collection 'APEX2 v2017.3-0 (Bruker-Axs,2016)'
_computing_data_reduction 'SAINT v8.38A (Bruker, 2016)'
_computing_molecular_graphics 'Olex2 (Dolomanov et al., 2009)'
_computing_publication_material 'Olex2 (Dolomanov et al., 2009)'
_computing_structure_refinement 'ShelXL (Sheldrick, 2015)'
_computing_structure_solution 'ShelXD (Sheldrick, 2015)'
_diffrn_ambient_temperature 100(2)
_diffrn_measured_fraction_theta_full 0.999
_diffrn_measured_fraction_theta_max 0.997
_diffrn_measurement_device_type 'Bruker D8VENTURE with PHOTON II Detector'
_diffrn_measurement_method 'phi, omega and kappa scan'
_diffrn_radiation_probe x-ray
_diffrn_radiation_type MoK\a
_diffrn_radiation_wavelength 0.71073
_diffrn_reflns_av_R_equivalents 0.0897
_diffrn_reflns_av_unetI/netI 0.0653
_diffrn_reflns_Laue_measured_fraction_full 0.999
_diffrn_reflns_Laue_measured_fraction_max 0.997
_diffrn_reflns_limit_h_max 35
_diffrn_reflns_limit_h_min -36
_diffrn_reflns_limit_k_max 16
_diffrn_reflns_limit_k_min -17
_diffrn_reflns_limit_l_max 35
_diffrn_reflns_limit_l_min -36
_diffrn_reflns_number 133860
_diffrn_reflns_point_group_measured_fraction_full 0.999
_diffrn_reflns_point_group_measured_fraction_max 0.998
_diffrn_reflns_theta_full 25.242
_diffrn_reflns_theta_max 25.714
_diffrn_reflns_theta_min 2.106
_diffrn_source_type Micro-focus
_diffrn_standards_number 0
_exptl_absorpt_coefficient_mu 0.546
_exptl_absorpt_correction_T_max 0.7453
_exptl_absorpt_correction_T_min 0.6714
_exptl_absorpt_correction_type multi-scan
_exptl_absorpt_process_details
;
SADABS-2016/2 (Bruker,2016/2) was used for absorption correction.
wR2(int) was 0.0968 before and 0.0861 after correction.
The Ratio of minimum to maximum transmission is 0.9008.
The \l/2 correction factor is Not present.
;
_exptl_crystal_colour green-yellow
_exptl_crystal_density_diffrn 1.331
_exptl_crystal_density_method 'not measured'
_exptl_crystal_description block
_exptl_crystal_F_000 5184
_exptl_crystal_size_max 0.22
_exptl_crystal_size_mid 0.18
_exptl_crystal_size_min 0.16
_refine_diff_density_max 0.888
_refine_diff_density_min -0.867
_refine_diff_density_rms 0.077
_refine_ls_abs_structure_details
;
 Refined as an inversion twin.
;
_refine_ls_abs_structure_Flack 0.34(2)
_refine_ls_extinction_method none
_refine_ls_goodness_of_fit_ref 1.023
_refine_ls_hydrogen_treatment mixed
_refine_ls_matrix_type full
_refine_ls_number_parameters 1471
_refine_ls_number_reflns 23091
_refine_ls_number_restraints 103
_refine_ls_restrained_S_all 1.033
_refine_ls_R_factor_all 0.0850
_refine_ls_R_factor_gt 0.0596
_refine_ls_shift/su_max 0.002
_refine_ls_shift/su_mean 0.000
_refine_ls_structure_factor_coef Fsqd
_refine_ls_weighting_details 'w=1/[\s^2^(Fo^2^)+(0.0778P)^2^+20.2137P] where P=(Fo^2^+2Fc^2^)/3'
_refine_ls_weighting_scheme calc
_refine_ls_wR_factor_gt 0.1446
_refine_ls_wR_factor_ref 0.1645
_reflns_Friedel_coverage 0.960
_reflns_Friedel_fraction_full 0.999
_reflns_Friedel_fraction_max 0.998
_reflns_number_gt 18240
_reflns_number_total 23091
_reflns_threshold_expression 'I > 2\s(I)'
_cod_data_source_file ja9b13795_si_002.cif
_cod_data_source_block tetranuclear
_cod_original_cell_volume 12411.6(18)
_cod_database_code 4134568
_shelxl_version_number 2014-3
_shelx_space_group_comment
;
The symmetry employed for this shelxl refinement is uniquely defined
by the following loop, which should always be used as a source of
symmetry information in preference to the above space-group names.
They are only intended as comments.
;
_shelx_estimated_absorpt_t_max 0.918
_shelx_estimated_absorpt_t_min 0.889
_olex2_refinement_description
;
1. Twinned data refinement
 Scales: 0.66(2)
 0.34(2)
2. Fixed Uiso
 At 1.2 times of:
  All C(H) groups, All C(H,H) groups, All C(H,H,H,H) groups
 At 1.5 times of:
  All C(H,H,H) groups
3. Restrained distances
 O4-H4
 0.84 with sigma of 0.02
 F12B-B3B = F12A-B3A = F11-B3B = F11-B3A = F10B-B3B = F10A-B3A = F9-B3A = F9-B3B
 1.38 with sigma of 0.02
 O3-H3
 0.84 with sigma of 0.02
 C33A-C32A \\sim N8-C32A \\sim C33B-C32B \\sim N8-C32B
 with sigma of 0.02
 N21-C88 \\sim N21-C89A \\sim N21-C89B
 with sigma of 0.02
 C55A-C54 \\sim C55B-C54
 with sigma of 0.02
 F9-B3B \\sim F11-B3B \\sim F10B-B3B \\sim F12B-B3B \\sim F12A-B3A \\sim
F10A-B3A \\sim F9-B3A \\sim F11-B3A
 with sigma of 0.02
 F10A-B3A \\sim F10B-B3B \\sim F11-B3A \\sim F11-B3B \\sim F12B-B3B \\sim
F9-B3B \\sim F12A-B3A \\sim F9-B3A
 with sigma of 0.02
 F7-B2 \\sim F5-B2 \\sim F6-B2 \\sim F8B-B2 \\sim F8A-B2
 with sigma of 0.02
 F16B-B4B \\sim F14B-B4B \\sim F15B-B4B \\sim F15A-B4A \\sim F14A-B4A \\sim
F13-B4B \\sim F16A-B4A ~
 F13-B4A
 with sigma of 0.02
 O9B-C99B \\sim O9A-C99A
 with sigma of 0.02
 N25-C99B \\sim N25-C99A
 with sigma of 0.02
 N25-C1A \\sim N25-C100 \\sim N25-C1B \\sim N25-C101
 with sigma of 0.02
 F2-B1 \\sim F10B-B3B \\sim F10A-B3A \\sim F12A-B3A \\sim F12B-B3B \\sim
F11-B3B \\sim F11-B3A \\sim F9-
 B3A \\sim F9-B3B
 with sigma of 0.02
 F12A-B3A \\sim F10A-B3A \\sim F10B-B3B \\sim F11-B3A \\sim F12B-B3B \\sim
F9-B3B \\sim F9-B3A \\sim F11-B3B
 with sigma of 0.02
4. Uiso/Uaniso restraints and constraints
Uanis(C42) = Uanis(C32A) = Uanis(C32B) = Uanis(C33A) = Uanis(C33B)
Uanis(C54) = Uanis(C55B) = Uanis(C55A)
Uanis(C88) = Uanis(C89A) = Uanis(C89B)
Uanis(F9) = Uanis(F11) = Uanis(F10B) = Uanis(F10A) = Uanis(F12A) = Uanis(F12B)
= Uanis(B3B) = Uanis(B3A)
Uanis(F6) = Uanis(F8A) = Uanis(F8B)
Uanis(F13) = Uanis(B4B) = Uanis(B4A) = Uanis(F14A) = Uanis(F14B) = Uanis(F16A)
= Uanis(F15A) = Uanis(F15B)
Uanis(F14B) = Uanis(F14A)
Uanis(O9B) = Uanis(O9A)
Uanis(C99A) = Uanis(C99B)
Uanis(C100) = Uanis(C1A) = Uanis(C1B) = Uanis(C101)
Uanis(C104) = Uanis(C103) = Uanis(C1C) = Uanis(C102) = Uanis(O10B) = Uanis(O10A)
5. Others
 Sof(C32B)=Sof(H32C)=Sof(H32D)=Sof(C33B)=Sof(H33D)=Sof(H33E)=Sof(H33F)=
 Sof(H54C)=Sof(H54D)=Sof(C55B)=Sof(H55D)=Sof(H55E)=Sof(H55F)=Sof(C89B)=
 Sof(H89D)=Sof(H89E)=Sof(H89F)=Sof(O9B)=Sof(C1A)=Sof(H1AA)=Sof(H1AB)=Sof(H1AC)=
 Sof(C1B)=Sof(H1BA)=Sof(H1BB)=Sof(H1BC)=Sof(C99B)=Sof(H99B)=Sof(O10B)=Sof(C1C)=
 Sof(H1C)=1-FVAR(1)
 Sof(C32A)=Sof(H32A)=Sof(H32B)=Sof(C33A)=Sof(H33A)=Sof(H33B)=Sof(H33C)=
 Sof(H54A)=Sof(H54B)=Sof(C55A)=Sof(H55A)=Sof(H55B)=Sof(H55C)=Sof(C89A)=
 Sof(H89A)=Sof(H89B)=Sof(H89C)=Sof(O9A)=Sof(C99A)=Sof(H99A)=Sof(C100)=Sof(H10A)=
 Sof(H10B)=Sof(H10C)=Sof(C101)=Sof(H10D)=Sof(H10E)=Sof(H10F)=Sof(O10A)=
 Sof(C102)=Sof(H102)=FVAR(1)
 Sof(F8B)=Sof(F10B)=Sof(F12B)=Sof(B3B)=Sof(F14B)=Sof(F15B)=Sof(F16B)=Sof(B4B)=
 1-FVAR(2)
 Sof(F8A)=Sof(F10A)=Sof(F12A)=Sof(B3A)=Sof(F14A)=Sof(F15A)=Sof(F16A)=Sof(B4A)=
 FVAR(2)
6.a Ternary CH refined with riding coordinates:
 C1(H1), C44(H44)
6.b Secondary CH2 refined with riding coordinates:
 C2(H2A,H2B), C3(H3A,H3B), C11(H11A,H11B), C13(H13A,H13B), C21(H21A,H21B),
 C23(H23A,H23B), C24(H24A,H24B), C32A(H32A,H32B), C32B(H32C,H32D), C34(H34A,
 H34B), C42(H42A,H42B), C45(H45A,H45B), C46(H46A,H46B), C54(H54A,H54B),
 C54(H54C,H54D), C56(H56A,H56B), C64(H64A,H64B), C66(H66A,H66B), C67(H67A,H67B),
  C75(H75A,H75B), C77(H77A,H77B), C85(H85A,H85B)
6.c Aromatic/amide H refined with riding coordinates:
 C6(H6), C7(H7), C8(H8), C9(H9), C16(H16), C17(H17), C18(H18), C19(H19),
 C27(H27), C28(H28), C29(H29), C30(H30), C37(H37), C38(H38), C39(H39), C40(H40),
  C49(H49), C50(H50), C51(H51), C52(H52), C59(H59), C60(H60), C61(H61),
 C62(H62), C70(H70), C71(H71), C72(H72), C73(H73), C80(H80), C81(H81), C82(H82),
  C83(H83), C87(H87), C90(H90), C93(H93), C96(H96), C99A(H99A), C99B(H99B),
 C1C(H1C), C102(H102)
6.d Idealised Me refined as rotating group:
 C12(H12A,H12B,H12C), C22(H22A,H22B,H22C), C33A(H33A,H33B,H33C), C33B(H33D,
 H33E,H33F), C43(H43A,H43B,H43C), C55A(H55A,H55B,H55C), C55B(H55D,H55E,H55F),
 C65(H65A,H65B,H65C), C76(H76A,H76B,H76C), C86(H86A,H86B,H86C), C88(H88A,H88B,
 H88C), C89A(H89A,H89B,H89C), C89B(H89D,H89E,H89F), C91(H91A,H91B,H91C),
 C92(H92A,H92B,H92C), C94(H94A,H94B,H94C), C95(H95A,H95B,H95C), C97(H97A,H97B,
 H97C), C98(H98A,H98B,H98C), C1A(H1AA,H1AB,H1AC), C1B(H1BA,H1BB,H1BC),
 C100(H10A,H10B,H10C), C101(H10D,H10E,H10F), C103(H10G,H10H,H10I), C104(H10J,
 H10K,H10L)
;
_olex2_submission_special_instructions 'No special instructions were received'

loop_
_space_group_symop_operation_xyz
'x, y, z'
'-x, -y, z+1/2'
'x+1/2, -y+1/2, z'
'-x+1/2, y+1/2, z+1/2'

loop_
_atom_site_label
_atom_site_type_symbol
_atom_site_fract_x
_atom_site_fract_y
_atom_site_fract_z
_atom_site_U_iso_or_equiv
_atom_site_adp_type
_atom_site_occupancy
_atom_site_site_symmetry_order
_atom_site_calc_flag
_atom_site_refinement_flags_posn
_atom_site_refinement_flags_adp
_atom_site_refinement_flags_occupancy
_atom_site_disorder_assembly
_atom_site_disorder_group
Fe1 Fe 0.44039(3) 0.34139(7) 0.55753(3) 0.0243(2) Uani 1 1 d . . . . .
Fe2 Fe 0.31663(3) 0.34411(7) 0.54995(3) 0.0233(2) Uani 1 1 d . . . . .
Fe3 Fe 0.32578(3) 0.26418(7) 0.42778(3) 0.0245(2) Uani 1 1 d . . . . .
Fe4 Fe 0.44670(3) 0.26574(7) 0.43624(3) 0.0257(2) Uani 1 1 d . . . . .
O1 O 0.37762(16) 0.3941(3) 0.57045(16) 0.0271(11) Uani 1 1 d . . . . .
O2 O 0.38818(16) 0.2567(3) 0.40205(15) 0.0243(10) Uani 1 1 d . . . . .
O3 O 0.32882(17) 0.2685(3) 0.49484(18) 0.0296(11) Uani 1 1 d D . . . .
H3 H 0.346(3) 0.230(6) 0.506(4) 0.07(4) Uiso 1 1 d D . . . .
O4 O 0.43544(18) 0.2633(4) 0.50224(18) 0.0305(11) Uani 1 1 d D . . . .
H4 H 0.422(3) 0.217(4) 0.513(3) 0.04(2) Uiso 1 1 d D . . . .
N1 N 0.2932(2) 0.4633(4) 0.5971(2) 0.0288(13) Uani 1 1 d . . . . .
N2 N 0.2897(2) 0.2740(4) 0.6062(2) 0.0303(14) Uani 1 1 d . . . . .
N3 N 0.2449(2) 0.2753(5) 0.6675(2) 0.0346(15) Uani 1 1 d . . . . .
N4 N 0.2563(2) 0.4092(4) 0.5206(2) 0.0274(13) Uani 1 1 d . . . . .
N5 N 0.2197(2) 0.5451(4) 0.5060(2) 0.0352(15) Uani 1 1 d . . . . .
N6 N 0.4585(2) 0.4557(5) 0.6086(2) 0.0310(14) Uani 1 1 d . . . . .
N7 N 0.4605(2) 0.2661(5) 0.6156(2) 0.0319(14) Uani 1 1 d . . . . .
N8 N 0.5036(3) 0.2607(6) 0.6773(3) 0.060(2) Uani 1 1 d D . . . .
N9 N 0.5040(2) 0.4066(4) 0.53604(19) 0.0283(14) Uani 1 1 d . . . . .
N10 N 0.5433(2) 0.5412(4) 0.5291(2) 0.0333(14) Uani 1 1 d . . . . .
N11 N 0.3095(2) 0.2388(4) 0.3514(2) 0.0294(14) Uani 1 1 d . . . . .
N12 N 0.3017(2) 0.3947(4) 0.4028(2) 0.0317(14) Uani 1 1 d . . . . .
N13 N 0.2638(3) 0.4786(5) 0.3514(2) 0.0459(18) Uani 1 1 d . . . . .
N14 N 0.2862(2) 0.1362(4) 0.4249(2) 0.0264(12) Uani 1 1 d . . . . .
N15 N 0.2555(2) 0.0164(4) 0.3862(2) 0.0342(15) Uani 1 1 d . . . . .
N16 N 0.4747(2) 0.2512(4) 0.3639(2) 0.0279(13) Uani 1 1 d . . . . .
N17 N 0.4689(2) 0.4037(4) 0.4188(2) 0.0356(15) Uani 1 1 d . . . . .
N18 N 0.5187(3) 0.4931(5) 0.3829(3) 0.052(2) Uani 1 1 d . . . . .
N19 N 0.48789(19) 0.1382(4) 0.4368(2) 0.0276(13) Uani 1 1 d . . . . .
N20 N 0.5263(2) 0.0253(4) 0.4005(2) 0.0319(14) Uani 1 1 d . . . . .
C1 C 0.3766(3) 0.4785(5) 0.5968(3) 0.0298(16) Uani 1 1 d . . . . .
H1 H 0.3790 0.5348 0.5765 0.036 Uiso 1 1 calc R . . . .
C2 C 0.3338(3) 0.4858(6) 0.6242(3) 0.0354(18) Uani 1 1 d . . . . .
H2A H 0.3356 0.4416 0.6500 0.042 Uiso 1 1 calc R . . . .
H2B H 0.3310 0.5508 0.6363 0.042 Uiso 1 1 calc R . . . .
C3 C 0.2561(3) 0.4282(6) 0.6257(3) 0.0370(18) Uani 1 1 d . . . . .
H3A H 0.2267 0.4385 0.6105 0.044 Uiso 1 1 calc R . . . .
H3B H 0.2558 0.4627 0.6547 0.044 Uiso 1 1 calc R . . . .
C4 C 0.2634(3) 0.3253(6) 0.6337(3) 0.0357(18) Uani 1 1 d . . . . .
C5 C 0.2886(2) 0.1834(5) 0.6249(3) 0.0290(16) Uani 1 1 d . . . . .
C6 C 0.3114(3) 0.1006(5) 0.6120(2) 0.0293(16) Uani 1 1 d . . . . .
H6 H 0.3305 0.0995 0.5863 0.035 Uiso 1 1 calc R . . . .
C7 C 0.3052(3) 0.0216(6) 0.6378(3) 0.040(2) Uani 1 1 d . . . . .
H7 H 0.3202 -0.0354 0.6296 0.048 Uiso 1 1 calc R . . . .
C8 C 0.2775(3) 0.0223(6) 0.6759(3) 0.047(2) Uani 1 1 d . . . . .
H8 H 0.2747 -0.0337 0.6935 0.057 Uiso 1 1 calc R . . . .
C9 C 0.2541(3) 0.1024(6) 0.6886(3) 0.049(2) Uani 1 1 d . . . . .
H9 H 0.2341 0.1025 0.7137 0.059 Uiso 1 1 calc R . . . .
C10 C 0.2613(3) 0.1829(6) 0.6627(2) 0.0366(19) Uani 1 1 d . . . . .
C11 C 0.2143(3) 0.3090(7) 0.7023(3) 0.048(2) Uani 1 1 d . . . . .
H11A H 0.2232 0.3737 0.7116 0.058 Uiso 1 1 calc R . . . .
H11B H 0.2165 0.2673 0.7290 0.058 Uiso 1 1 calc R . . . .
C12 C 0.1659(3) 0.3101(8) 0.6854(3) 0.057(3) Uani 1 1 d . . . . .
H12A H 0.1635 0.3535 0.6597 0.086 Uiso 1 1 calc GR . . . .
H12B H 0.1458 0.3312 0.7096 0.086 Uiso 1 1 calc GR . . . .
H12C H 0.1573 0.2462 0.6758 0.086 Uiso 1 1 calc GR . . . .
C13 C 0.2777(3) 0.5429(5) 0.5695(3) 0.0333(17) Uani 1 1 d . . . . .
H13A H 0.3038 0.5791 0.5577 0.040 Uiso 1 1 calc R . . . .
H13B H 0.2585 0.5860 0.5875 0.040 Uiso 1 1 calc R . . . .
C14 C 0.2511(2) 0.4997(5) 0.5316(3) 0.0297(16) Uani 1 1 d . . . . .
C15 C 0.2259(2) 0.3946(5) 0.4854(2) 0.0293(16) Uani 1 1 d . . . . .
C16 C 0.2164(2) 0.3130(5) 0.4606(3) 0.0339(17) Uani 1 1 d . . . . .
H16 H 0.2316 0.2551 0.4665 0.041 Uiso 1 1 calc R . . . .
C17 C 0.1840(3) 0.3199(6) 0.4273(3) 0.0407(19) Uani 1 1 d . . . . .
H17 H 0.1771 0.2654 0.4099 0.049 Uiso 1 1 calc R . . . .
C18 C 0.1611(3) 0.4042(7) 0.4184(3) 0.049(2) Uani 1 1 d . . . . .
H18 H 0.1390 0.4058 0.3953 0.059 Uiso 1 1 calc R . . . .
C19 C 0.1703(3) 0.4848(6) 0.4425(3) 0.044(2) Uani 1 1 d . . . . .
H19 H 0.1549 0.5426 0.4366 0.052 Uiso 1 1 calc R . . . .
C20 C 0.2028(2) 0.4784(6) 0.4759(3) 0.0328(17) Uani 1 1 d . . . . .
C21 C 0.2076(3) 0.6454(5) 0.5081(3) 0.043(2) Uani 1 1 d . . . . .
H21A H 0.2019 0.6694 0.4773 0.052 Uiso 1 1 calc R . . . .
H21B H 0.2331 0.6819 0.5211 0.052 Uiso 1 1 calc R . . . .
C22 C 0.1658(4) 0.6594(7) 0.5369(4) 0.059(3) Uani 1 1 d . . . . .
H22A H 0.1579 0.7268 0.5376 0.088 Uiso 1 1 calc GR . . . .
H22B H 0.1718 0.6374 0.5676 0.088 Uiso 1 1 calc GR . . . .
H22C H 0.1407 0.6232 0.5241 0.088 Uiso 1 1 calc GR . . . .
C23 C 0.4153(2) 0.4802(6) 0.6309(3) 0.0333(17) Uani 1 1 d . . . . .
H23A H 0.4176 0.5440 0.6445 0.040 Uiso 1 1 calc R . . . .
H23B H 0.4090 0.4342 0.6553 0.040 Uiso 1 1 calc R . . . .
C24 C 0.4924(3) 0.4172(6) 0.6406(3) 0.039(2) Uani 1 1 d . . . . .
H24A H 0.5233 0.4299 0.6293 0.047 Uiso 1 1 calc R . . . .
H24B H 0.4890 0.4479 0.6704 0.047 Uiso 1 1 calc R . . . .
C25 C 0.4850(3) 0.3143(6) 0.6446(3) 0.040(2) Uani 1 1 d . . . . .
C26 C 0.4613(3) 0.1722(6) 0.6312(3) 0.040(2) Uani 1 1 d . . . . .
C27 C 0.4385(3) 0.0923(6) 0.6161(3) 0.0367(18) Uani 1 1 d . . . . .
H27 H 0.4196 0.0946 0.5902 0.044 Uiso 1 1 calc R . . . .
C28 C 0.4444(4) 0.0094(7) 0.6400(3) 0.054(2) Uani 1 1 d . . . . .
H28 H 0.4288 -0.0463 0.6310 0.065 Uiso 1 1 calc R . . . .
C29 C 0.4733(4) 0.0065(8) 0.6777(4) 0.071(3) Uani 1 1 d . . . . .
H29 H 0.4772 -0.0516 0.6933 0.085 Uiso 1 1 calc R . . . .
C30 C 0.4959(5) 0.0846(9) 0.6924(4) 0.079(4) Uani 1 1 d . . . . .
H30 H 0.5157 0.0810 0.7176 0.095 Uiso 1 1 calc R . . . .
C31 C 0.4893(4) 0.1689(7) 0.6700(3) 0.054(3) Uani 1 1 d . . . . .
C32A C 0.5432(6) 0.2747(13) 0.7093(6) 0.061(2) Uani 0.558(8) 1 d D . P A 1
H32A H 0.5658 0.3199 0.6974 0.073 Uiso 0.558(8) 1 calc R . P A 1
H32B H 0.5580 0.2143 0.7175 0.073 Uiso 0.558(8) 1 calc R . P A 1
C32B C 0.5364(9) 0.3077(16) 0.7121(7) 0.061(2) Uani 0.442(8) 1 d D . P A 2
H32C H 0.5683 0.2903 0.7062 0.073 Uiso 0.442(8) 1 calc R . P A 2
H32D H 0.5334 0.3775 0.7123 0.073 Uiso 0.442(8) 1 calc R . P A 2
C33A C 0.5153(7) 0.3166(13) 0.7484(6) 0.061(2) Uani 0.558(8) 1 d D . P A 1
H33A H 0.5016 0.3765 0.7389 0.092 Uiso 0.558(8) 1 calc GR . P A 1
H33B H 0.5351 0.3280 0.7743 0.092 Uiso 0.558(8) 1 calc GR . P A 1
H33C H 0.4914 0.2719 0.7570 0.092 Uiso 0.558(8) 1 calc GR . P A 1
C33B C 0.5194(9) 0.2646(18) 0.7554(8) 0.061(2) Uani 0.442(8) 1 d D . P A 2
H33D H 0.5042 0.2045 0.7488 0.092 Uiso 0.442(8) 1 calc GR . P A 2
H33E H 0.4981 0.3081 0.7698 0.092 Uiso 0.442(8) 1 calc GR . P A 2
H33F H 0.5450 0.2530 0.7756 0.092 Uiso 0.442(8) 1 calc GR . P A 2
C34 C 0.4782(3) 0.5359(5) 0.5838(3) 0.0330(17) Uani 1 1 d . . . . .
H34A H 0.4956 0.5771 0.6044 0.040 Uiso 1 1 calc R . . . .
H34B H 0.4541 0.5742 0.5695 0.040 Uiso 1 1 calc R . . . .
C35 C 0.5084(2) 0.4953(5) 0.5489(2) 0.0293(15) Uani 1 1 d . . . . .
C36 C 0.5394(2) 0.3916(5) 0.5059(2) 0.0276(15) Uani 1 1 d . . . . .
C37 C 0.5526(3) 0.3096(6) 0.4828(3) 0.0339(17) Uani 1 1 d . . . . .
H37 H 0.5362 0.2522 0.4859 0.041 Uiso 1 1 calc R . . . .
C38 C 0.5902(3) 0.3147(7) 0.4553(3) 0.044(2) Uani 1 1 d . . . . .
H38 H 0.5997 0.2601 0.4392 0.053 Uiso 1 1 calc R . . . .
C39 C 0.6145(3) 0.3999(7) 0.4507(3) 0.049(2) Uani 1 1 d . . . . .
H39 H 0.6400 0.4016 0.4313 0.058 Uiso 1 1 calc R . . . .
C40 C 0.6022(3) 0.4815(7) 0.4738(3) 0.045(2) Uani 1 1 d . . . . .
H40 H 0.6185 0.5391 0.4709 0.053 Uiso 1 1 calc R . . . .
C41 C 0.5646(3) 0.4735(6) 0.5013(3) 0.0356(18) Uani 1 1 d . . . . .
C42 C 0.5583(4) 0.6384(7) 0.5376(4) 0.061(2) Uani 1 1 d . . . . .
H42A H 0.5316 0.6786 0.5437 0.073 Uiso 1 1 calc R . . . .
H42B H 0.5734 0.6632 0.5103 0.073 Uiso 1 1 calc R . . . .
C43 C 0.5900(3) 0.6451(7) 0.5764(3) 0.054(3) Uani 1 1 d . . . . .
H43A H 0.6149 0.6004 0.5721 0.080 Uiso 1 1 calc GR . . . .
H43B H 0.5739 0.6298 0.6043 0.080 Uiso 1 1 calc GR . . . .
H43C H 0.6020 0.7096 0.5783 0.080 Uiso 1 1 calc GR . . . .
C44 C 0.3925(3) 0.2313(5) 0.3554(2) 0.0263(15) Uani 1 1 d . . . . .
H44 H 0.3944 0.1609 0.3527 0.032 Uiso 1 1 calc R . . . .
C45 C 0.3522(2) 0.2668(6) 0.3287(2) 0.0299(16) Uani 1 1 d . . . . .
H45A H 0.3536 0.3367 0.3262 0.036 Uiso 1 1 calc R . . . .
H45B H 0.3530 0.2399 0.2979 0.036 Uiso 1 1 calc R . . . .
C46 C 0.2723(3) 0.3024(6) 0.3400(3) 0.0365(18) Uani 1 1 d . . . . .
H46A H 0.2431 0.2730 0.3484 0.044 Uiso 1 1 calc R . . . .
H46B H 0.2721 0.3148 0.3072 0.044 Uiso 1 1 calc R . . . .
C47 C 0.2786(3) 0.3922(6) 0.3651(3) 0.0381(19) Uani 1 1 d . . . . .
C48 C 0.3019(3) 0.4909(5) 0.4167(3) 0.0365(19) Uani 1 1 d . . . . .
C49 C 0.3221(3) 0.5326(6) 0.4535(3) 0.041(2) Uani 1 1 d . . . . .
H49 H 0.3389 0.4977 0.4751 0.049 Uiso 1 1 calc R . . . .
C50 C 0.3157(3) 0.6321(6) 0.4565(3) 0.051(2) Uani 1 1 d . . . . .
H50 H 0.3288 0.6661 0.4809 0.062 Uiso 1 1 calc R . . . .
C51 C 0.2905(4) 0.6804(7) 0.4245(4) 0.067(3) Uani 1 1 d . . . . .
H51 H 0.2857 0.7462 0.4288 0.080 Uiso 1 1 calc R . . . .
C52 C 0.2723(4) 0.6394(7) 0.3873(4) 0.066(3) Uani 1 1 d . . . . .
H52 H 0.2570 0.6747 0.3648 0.080 Uiso 1 1 calc R . . . .
C53 C 0.2779(3) 0.5422(6) 0.3847(3) 0.045(2) Uani 1 1 d . . . . .
C54 C 0.2401(4) 0.5036(8) 0.3094(4) 0.067(3) Uani 1 1 d D . . . .
H54A H 0.2559 0.5576 0.2952 0.080 Uiso 0.558(8) 1 calc R . P A 1
H54B H 0.2420 0.4493 0.2884 0.080 Uiso 0.558(8) 1 calc R . P A 1
H54C H 0.2533 0.4680 0.2838 0.080 Uiso 0.442(8) 1 calc R . P A 2
H54D H 0.2436 0.5721 0.3033 0.080 Uiso 0.442(8) 1 calc R . P A 2
C55A C 0.1926(6) 0.5287(16) 0.3152(8) 0.067(3) Uani 0.558(8) 1 d D . P A 1
H55A H 0.1787 0.4859 0.3373 0.100 Uiso 0.558(8) 1 calc GR . P A 1
H55B H 0.1768 0.5229 0.2863 0.100 Uiso 0.558(8) 1 calc GR . P A 1
H55C H 0.1903 0.5940 0.3261 0.100 Uiso 0.558(8) 1 calc GR . P A 1
C55B C 0.1901(7) 0.4792(19) 0.3142(10) 0.067(3) Uani 0.442(8) 1 d D . P A 2
H55D H 0.1790 0.4521 0.2859 0.100 Uiso 0.442(8) 1 calc GR . P A 2
H55E H 0.1730 0.5368 0.3212 0.100 Uiso 0.442(8) 1 calc GR . P A 2
H55F H 0.1862 0.4331 0.3385 0.100 Uiso 0.442(8) 1 calc GR . P A 2
C56 C 0.2982(3) 0.1388(6) 0.3428(3) 0.0359(18) Uani 1 1 d . . . . .
H56A H 0.3256 0.1034 0.3339 0.043 Uiso 1 1 calc R . . . .
H56B H 0.2759 0.1342 0.3180 0.043 Uiso 1 1 calc R . . . .
C57 C 0.2789(3) 0.0980(5) 0.3849(3) 0.0330(17) Uani 1 1 d . . . . .
C58 C 0.2663(2) 0.0736(5) 0.4553(3) 0.0279(16) Uani 1 1 d . . . . .
C59 C 0.2628(2) 0.0773(5) 0.5022(2) 0.0304(16) Uani 1 1 d . . . . .
H59 H 0.2749 0.1292 0.5187 0.036 Uiso 1 1 calc R . . . .
C60 C 0.2415(3) 0.0037(6) 0.5239(3) 0.042(2) Uani 1 1 d . . . . .
H60 H 0.2395 0.0040 0.5559 0.050 Uiso 1 1 calc R . . . .
C61 C 0.2227(3) -0.0717(6) 0.4998(3) 0.043(2) Uani 1 1 d . . . . .
H61 H 0.2080 -0.1213 0.5157 0.051 Uiso 1 1 calc R . . . .
C62 C 0.2250(3) -0.0756(5) 0.4532(3) 0.0384(19) Uani 1 1 d . . . . .
H62 H 0.2121 -0.1265 0.4367 0.046 Uiso 1 1 calc R . . . .
C63 C 0.2471(2) -0.0021(5) 0.4319(3) 0.0292(16) Uani 1 1 d . . . . .
C64 C 0.2418(3) -0.0442(6) 0.3481(3) 0.045(2) Uani 1 1 d . . . . .
H64A H 0.2344 -0.0036 0.3220 0.054 Uiso 1 1 calc R . . . .
H64B H 0.2142 -0.0797 0.3565 0.054 Uiso 1 1 calc R . . . .
C65 C 0.2779(4) -0.1126(7) 0.3349(4) 0.062(3) Uani 1 1 d . . . . .
H65A H 0.2665 -0.1544 0.3111 0.093 Uiso 1 1 calc GR . . . .
H65B H 0.2867 -0.1506 0.3611 0.093 Uiso 1 1 calc GR . . . .
H65C H 0.3043 -0.0778 0.3237 0.093 Uiso 1 1 calc GR . . . .
C66 C 0.4352(2) 0.2760(5) 0.3354(2) 0.0286(16) Uani 1 1 d . . . . .
H66A H 0.4400 0.2523 0.3043 0.034 Uiso 1 1 calc R . . . .
H66B H 0.4318 0.3457 0.3340 0.034 Uiso 1 1 calc R . . . .
C67 C 0.5114(3) 0.3212(6) 0.3591(3) 0.0385(19) Uani 1 1 d . . . . .
H67A H 0.5146 0.3399 0.3271 0.046 Uiso 1 1 calc R . . . .
H67B H 0.5404 0.2935 0.3692 0.046 Uiso 1 1 calc R . . . .
C68 C 0.4999(3) 0.4056(6) 0.3871(3) 0.0379(19) Uani 1 1 d . . . . .
C69 C 0.4659(3) 0.4944(5) 0.4362(3) 0.0389(19) Uani 1 1 d . . . . .
C70 C 0.4381(4) 0.5337(6) 0.4690(3) 0.049(2) Uani 1 1 d . . . . .
H70 H 0.4160 0.4967 0.4842 0.058 Uiso 1 1 calc R . . . .
C71 C 0.4438(4) 0.6301(7) 0.4787(4) 0.060(3) Uani 1 1 d . . . . .
H71 H 0.4248 0.6587 0.5006 0.072 Uiso 1 1 calc R . . . .
C72 C 0.4752(4) 0.6836(7) 0.4581(4) 0.062(3) Uani 1 1 d . . . . .
H72 H 0.4781 0.7482 0.4665 0.074 Uiso 1 1 calc R . . . .
C73 C 0.5039(4) 0.6471(7) 0.4247(4) 0.069(4) Uani 1 1 d . . . . .
H73 H 0.5258 0.6853 0.4100 0.082 Uiso 1 1 calc R . . . .
C74 C 0.4983(3) 0.5507(6) 0.4143(3) 0.050(2) Uani 1 1 d . . . . .
C75 C 0.5550(4) 0.5229(9) 0.3537(5) 0.088(4) Uani 1 1 d . . . . .
H75A H 0.5782 0.5556 0.3720 0.106 Uiso 1 1 calc R . . . .
H75B H 0.5693 0.4660 0.3404 0.106 Uiso 1 1 calc R . . . .
C76 C 0.5418(5) 0.5819(10) 0.3196(4) 0.091(4) Uani 1 1 d . . . . .
H76A H 0.5220 0.5475 0.2988 0.137 Uiso 1 1 calc GR . . . .
H76B H 0.5685 0.6045 0.3033 0.137 Uiso 1 1 calc GR . . . .
H76C H 0.5255 0.6361 0.3322 0.137 Uiso 1 1 calc GR . . . .
C77 C 0.4909(3) 0.1545(5) 0.3536(3) 0.0353(18) Uani 1 1 d . . . . .
H77A H 0.5180 0.1574 0.3341 0.042 Uiso 1 1 calc R . . . .
H77B H 0.4671 0.1184 0.3376 0.042 Uiso 1 1 calc R . . . .
C78 C 0.5022(2) 0.1074(5) 0.3976(3) 0.0310(17) Uani 1 1 d . . . . .
C79 C 0.5029(2) 0.0728(5) 0.4681(3) 0.0286(16) Uani 1 1 d . . . . .
C80 C 0.4980(3) 0.0676(6) 0.5147(3) 0.0355(18) Uani 1 1 d . . . . .
H80 H 0.4826 0.1157 0.5310 0.043 Uiso 1 1 calc R . . . .
C81 C 0.5163(3) -0.0096(6) 0.5367(3) 0.042(2) Uani 1 1 d . . . . .
H81 H 0.5130 -0.0146 0.5684 0.051 Uiso 1 1 calc R . . . .
C82 C 0.5393(3) -0.0801(6) 0.5136(3) 0.045(2) Uani 1 1 d . . . . .
H82 H 0.5514 -0.1320 0.5299 0.054 Uiso 1 1 calc R . . . .
C83 C 0.5450(3) -0.0770(5) 0.4675(3) 0.0380(19) Uani 1 1 d . . . . .
H83 H 0.5608 -0.1252 0.4517 0.046 Uiso 1 1 calc R . . . .
C84 C 0.5265(2) 0.0003(5) 0.4456(3) 0.0311(17) Uani 1 1 d . . . . .
C85 C 0.5432(3) -0.0311(6) 0.3630(3) 0.045(2) Uani 1 1 d . . . . .
H85A H 0.5723 -0.0606 0.3715 0.054 Uiso 1 1 calc R . . . .
H85B H 0.5485 0.0104 0.3367 0.054 Uiso 1 1 calc R . . . .
C86 C 0.5093(4) -0.1081(7) 0.3504(4) 0.068(3) Uani 1 1 d . . . . .
H86A H 0.5169 -0.1337 0.3207 0.103 Uiso 1 1 calc GR . . . .
H86B H 0.4788 -0.0811 0.3496 0.103 Uiso 1 1 calc GR . . . .
H86C H 0.5105 -0.1589 0.3729 0.103 Uiso 1 1 calc GR . . . .
F1 F 0.4075(3) -0.1114(4) 0.2695(3) 0.086(2) Uani 1 1 d . . . . .
F2 F 0.4393(2) 0.0322(5) 0.2730(3) 0.088(2) Uani 1 1 d D . . . .
F3 F 0.3967(2) -0.0181(6) 0.3296(2) 0.086(2) Uani 1 1 d . . . . .
F4 F 0.3620(3) 0.0172(6) 0.2642(3) 0.099(3) Uani 1 1 d . . . . .
B1 B 0.3999(4) -0.0207(8) 0.2849(4) 0.054(3) Uani 1 1 d D . . . .
F5 F 0.6411(3) -0.3525(5) 0.3838(3) 0.090(2) Uani 1 1 d D . . . .
F6 F 0.6281(2) -0.2781(5) 0.4485(2) 0.0759(16) Uani 1 1 d D . . . .
F7 F 0.5938(3) -0.2325(6) 0.3865(3) 0.104(3) Uani 1 1 d D . . . .
F8A F 0.6777(5) -0.2283(12) 0.3970(5) 0.0759(16) Uani 0.494(7) 1 d D . P B 1
F8B F 0.6604(5) -0.1918(10) 0.3924(5) 0.0759(16) Uani 0.506(7) 1 d D . P B 2
B2 B 0.6336(3) -0.2652(6) 0.4031(3) 0.043(2) Uani 1 1 d D . . . .
F9 F 0.5282(3) 0.6153(7) 0.6816(3) 0.1151(17) Uani 1 1 d D . . . .
F10A F 0.5111(7) 0.7119(15) 0.7387(6) 0.1151(17) Uani 0.494(7) 1 d D . P B 1
F10B F 0.5049(7) 0.6637(14) 0.7522(6) 0.1151(17) Uani 0.506(7) 1 d D . P B 2
F11 F 0.4782(3) 0.5652(7) 0.7306(3) 0.1151(17) Uani 1 1 d D . . . .
F12A F 0.5712(6) 0.6102(14) 0.7415(6) 0.1151(17) Uani 0.494(7) 1 d D . P B 1
F12B F 0.5405(7) 0.4997(13) 0.7375(5) 0.1151(17) Uani 0.506(7) 1 d D . P B 2
B3A B 0.5229(6) 0.6126(17) 0.7296(6) 0.1151(17) Uani 0.494(7) 1 d D . P B 1
B3B B 0.5260(6) 0.5920(15) 0.7281(6) 0.1151(17) Uani 0.506(7) 1 d D . P B 2
F13 F 0.3671(3) 0.8454(4) 0.5921(3) 0.0931(17) Uani 1 1 d D . . . .
F14A F 0.3217(7) 0.7428(10) 0.6227(6) 0.0931(17) Uani 0.494(7) 1 d D . P B 1
F14B F 0.3336(7) 0.7104(10) 0.6244(6) 0.0931(17) Uani 0.506(7) 1 d D . P B 2
F15A F 0.3586(7) 0.7013(12) 0.5548(6) 0.0931(17) Uani 0.494(7) 1 d D . P B 1
F15B F 0.3748(6) 0.7006(12) 0.5662(6) 0.0931(17) Uani 0.506(7) 1 d D . P B 2
F16A F 0.3994(6) 0.7140(9) 0.6113(5) 0.0931(17) Uani 0.494(7) 1 d D . P B 1
F16B F 0.3054(6) 0.7744(9) 0.5560(5) 0.096(5) Uani 0.506(7) 1 d D . P B 2
B4A B 0.3582(8) 0.7518(12) 0.5934(8) 0.0931(17) Uani 0.494(7) 1 d D . P B 1
B4B B 0.3421(7) 0.7622(13) 0.5841(7) 0.0931(17) Uani 0.506(7) 1 d D . P B 2
O5 O 0.38012(18) 0.0982(4) 0.51359(18) 0.0346(12) Uani 1 1 d . . . . .
N21 N 0.3799(3) -0.0373(5) 0.4724(2) 0.0477(19) Uani 1 1 d D . . . .
C87 C 0.3756(4) 0.0112(8) 0.5099(4) 0.064(3) Uani 1 1 d . . . . .
H87 H 0.3685 -0.0232 0.5365 0.077 Uiso 1 1 calc R . . . .
C88 C 0.3887(4) 0.0076(7) 0.4298(4) 0.063(2) Uani 1 1 d D . . . .
H88A H 0.3630 -0.0028 0.4095 0.095 Uiso 1 1 calc GR . . . .
H88B H 0.4161 -0.0195 0.4164 0.095 Uiso 1 1 calc GR . . . .
H88C H 0.3930 0.0757 0.4344 0.095 Uiso 1 1 calc GR . . . .
C89A C 0.3895(8) -0.1392(11) 0.4756(7) 0.063(2) Uani 0.558(8) 1 d D . P A 1
H89A H 0.4153 -0.1493 0.4956 0.095 Uiso 0.558(8) 1 calc GR . P A 1
H89B H 0.3965 -0.1641 0.4456 0.095 Uiso 0.558(8) 1 calc GR . P A 1
H89C H 0.3630 -0.1720 0.4877 0.095 Uiso 0.558(8) 1 calc GR . P A 1
C89B C 0.3580(10) -0.1318(14) 0.4674(9) 0.063(2) Uani 0.442(8) 1 d D . P A 2
H89D H 0.3480 -0.1544 0.4969 0.095 Uiso 0.442(8) 1 calc GR . P A 2
H89E H 0.3797 -0.1768 0.4546 0.095 Uiso 0.442(8) 1 calc GR . P A 2
H89F H 0.3319 -0.1263 0.4472 0.095 Uiso 0.442(8) 1 calc GR . P A 2
O6 O 0.5914(2) 0.3537(7) 0.6097(3) 0.079(3) Uani 1 1 d . . . . .
N22 N 0.6264(2) 0.2375(6) 0.5693(3) 0.0482(19) Uani 1 1 d . . . . .
C90 C 0.5913(3) 0.2739(10) 0.5916(4) 0.063(3) Uani 1 1 d . . . . .
H90 H 0.5645 0.2369 0.5938 0.076 Uiso 1 1 calc R . . . .
C91 C 0.6236(3) 0.1469(7) 0.5472(4) 0.059(3) Uani 1 1 d . . . . .
H91A H 0.6444 0.1024 0.5618 0.088 Uiso 1 1 calc GR . . . .
H91B H 0.6319 0.1540 0.5154 0.088 Uiso 1 1 calc GR . . . .
H91C H 0.5927 0.1226 0.5494 0.088 Uiso 1 1 calc GR . . . .
C92 C 0.6675(3) 0.2913(7) 0.5634(4) 0.055(2) Uani 1 1 d . . . . .
H92A H 0.6690 0.3153 0.5325 0.083 Uiso 1 1 calc GR . . . .
H92B H 0.6936 0.2505 0.5692 0.083 Uiso 1 1 calc GR . . . .
H92C H 0.6678 0.3447 0.5845 0.083 Uiso 1 1 calc GR . . . .
O7 O 0.7154(3) 0.6686(6) 0.7321(3) 0.076(2) Uani 1 1 d . . . . .
N23 N 0.6738(3) 0.5807(6) 0.6805(3) 0.059(2) Uani 1 1 d . . . . .
C93 C 0.6869(4) 0.6029(8) 0.7214(3) 0.060(3) Uani 1 1 d . . . . .
H93 H 0.6741 0.5675 0.7454 0.072 Uiso 1 1 calc R . . . .
C94 C 0.6934(4) 0.6324(9) 0.6418(4) 0.071(3) Uani 1 1 d . . . . .
H94A H 0.6704 0.6742 0.6288 0.107 Uiso 1 1 calc GR . . . .
H94B H 0.7035 0.5871 0.6190 0.107 Uiso 1 1 calc GR . . . .
H94C H 0.7191 0.6704 0.6521 0.107 Uiso 1 1 calc GR . . . .
C95 C 0.6432(5) 0.5037(9) 0.6719(5) 0.087(4) Uani 1 1 d . . . . .
H95A H 0.6386 0.4675 0.6997 0.131 Uiso 1 1 calc GR . . . .
H95B H 0.6561 0.4622 0.6488 0.131 Uiso 1 1 calc GR . . . .
H95C H 0.6142 0.5288 0.6615 0.131 Uiso 1 1 calc GR . . . .
O8 O 0.3285(3) 0.6262(6) 0.2720(3) 0.087(3) Uani 1 1 d . . . . .
N24 N 0.3806(2) 0.6481(5) 0.3267(2) 0.0389(16) Uani 1 1 d . . . . .
C96 C 0.3505(4) 0.6767(8) 0.2968(3) 0.063(3) Uani 1 1 d . . . . .
H96 H 0.3456 0.7430 0.2944 0.075 Uiso 1 1 calc R . . . .
C97 C 0.3912(3) 0.5469(7) 0.3319(3) 0.052(2) Uani 1 1 d . . . . .
H97A H 0.3668 0.5088 0.3189 0.078 Uiso 1 1 calc GR . . . .
H97B H 0.3944 0.5318 0.3640 0.078 Uiso 1 1 calc GR . . . .
H97C H 0.4196 0.5327 0.3163 0.078 Uiso 1 1 calc GR . . . .
C98 C 0.4030(4) 0.7136(8) 0.3570(3) 0.058(3) Uani 1 1 d . . . . .
H98A H 0.4058 0.7755 0.3424 0.087 Uiso 1 1 calc GR . . . .
H98B H 0.4331 0.6894 0.3645 0.087 Uiso 1 1 calc GR . . . .
H98C H 0.3852 0.7201 0.3847 0.087 Uiso 1 1 calc GR . . . .
O9A O 0.6918(6) 0.9246(12) 0.6524(7) 0.103(5) Uani 0.558(8) 1 d D . P A 1
O9B O 0.6604(7) 0.9818(15) 0.6260(8) 0.103(5) Uani 0.442(8) 1 d D . P A 2
N25 N 0.6184(4) 0.8735(6) 0.6674(3) 0.066(3) Uani 1 1 d D . . . .
C1A C 0.5915(16) 0.821(3) 0.6964(17) 0.089(5) Uani 0.442(8) 1 d D . P A 2
H1AA H 0.5960 0.7534 0.6906 0.134 Uiso 0.442(8) 1 calc GR . P A 2
H1AB H 0.5597 0.8373 0.6915 0.134 Uiso 0.442(8) 1 calc GR . P A 2
H1AC H 0.5998 0.8353 0.7277 0.134 Uiso 0.442(8) 1 calc GR . P A 2
C1B C 0.5838(11) 0.909(2) 0.6410(11) 0.089(5) Uani 0.442(8) 1 d D . P A 2
H1BA H 0.5686 0.9606 0.6571 0.134 Uiso 0.442(8) 1 calc GR . P A 2
H1BB H 0.5621 0.8587 0.6344 0.134 Uiso 0.442(8) 1 calc GR . P A 2
H1BC H 0.5963 0.9335 0.6127 0.134 Uiso 0.442(8) 1 calc GR . P A 2
C99A C 0.6644(7) 0.8734(15) 0.6747(9) 0.076(5) Uani 0.558(8) 1 d D . P A 1
H99A H 0.6762 0.8331 0.6975 0.091 Uiso 0.558(8) 1 calc R . P A 1
C99B C 0.6562(9) 0.9217(19) 0.6579(11) 0.076(5) Uani 0.442(8) 1 d D . P A 2
H99B H 0.6819 0.9102 0.6763 0.091 Uiso 0.442(8) 1 calc R . P A 2
C100 C 0.6046(13) 0.803(2) 0.6974(14) 0.089(5) Uani 0.558(8) 1 d D . P A 1
H10A H 0.6310 0.7776 0.7131 0.134 Uiso 0.558(8) 1 calc GR . P A 1
H10B H 0.5893 0.7528 0.6809 0.134 Uiso 0.558(8) 1 calc GR . P A 1
H10C H 0.5837 0.8308 0.7195 0.134 Uiso 0.558(8) 1 calc GR . P A 1
C101 C 0.6013(10) 0.9465(16) 0.6419(9) 0.089(5) Uani 0.558(8) 1 d D . P A 1
H10D H 0.5899 0.9965 0.6618 0.134 Uiso 0.558(8) 1 calc GR . P A 1
H10E H 0.5765 0.9227 0.6231 0.134 Uiso 0.558(8) 1 calc GR . P A 1
H10F H 0.6251 0.9722 0.6225 0.134 Uiso 0.558(8) 1 calc GR . P A 1
O10A O 0.3244(8) 0.3780(17) 0.7349(7) 0.116(3) Uani 0.558(8) 1 d . . P A 1
O10B O 0.3020(10) 0.339(2) 0.7543(9) 0.116(3) Uani 0.442(8) 1 d . . P A 2
N26 N 0.3638(3) 0.2394(7) 0.7486(3) 0.066(3) Uani 1 1 d . . . . .
C1C C 0.333(2) 0.273(3) 0.7735(17) 0.116(3) Uani 0.442(8) 1 d . . P A 2
H1C H 0.3298 0.2534 0.8040 0.139 Uiso 0.442(8) 1 calc R . P A 2
C102 C 0.3356(16) 0.308(3) 0.7655(14) 0.116(3) Uani 0.558(8) 1 d . . P A 1
H102 H 0.3249 0.3077 0.7956 0.139 Uiso 0.558(8) 1 calc R . P A 1
C103 C 0.3714(6) 0.2407(14) 0.7009(6) 0.116(3) Uani 1 1 d . . . . .
H10G H 0.3644 0.1782 0.6883 0.174 Uiso 1 1 calc GR . . . .
H10H H 0.4030 0.2563 0.6948 0.174 Uiso 1 1 calc GR . . . .
H10I H 0.3518 0.2883 0.6869 0.174 Uiso 1 1 calc GR . . . .
C104 C 0.3942(6) 0.1776(14) 0.7752(6) 0.116(3) Uani 1 1 d . . . . .
H10J H 0.4242 0.2065 0.7770 0.174 Uiso 1 1 calc GR . . . .
H10K H 0.3965 0.1155 0.7606 0.174 Uiso 1 1 calc GR . . . .
H10L H 0.3819 0.1697 0.8056 0.174 Uiso 1 1 calc GR . . . .

loop_
_atom_site_aniso_label
_atom_site_aniso_U_11
_atom_site_aniso_U_22
_atom_site_aniso_U_33
_atom_site_aniso_U_23
_atom_site_aniso_U_13
_atom_site_aniso_U_12
Fe1 0.0241(5) 0.0253(5) 0.0236(5) -0.0003(4) -0.0008(4) -0.0001(4)
Fe2 0.0253(5) 0.0221(5) 0.0224(5) 0.0006(4) 0.0031(4) 0.0015(4)
Fe3 0.0320(5) 0.0189(5) 0.0224(5) 0.0001(4) 0.0029(4) -0.0027(4)
Fe4 0.0326(5) 0.0198(5) 0.0248(5) -0.0007(4) -0.0006(4) 0.0035(4)
O1 0.035(3) 0.024(3) 0.023(3) -0.006(2) 0.000(2) 0.006(2)
O2 0.033(3) 0.023(2) 0.017(2) -0.0020(19) 0.006(2) 0.001(2)
O3 0.026(3) 0.025(3) 0.037(3) -0.003(2) 0.000(2) 0.002(2)
O4 0.038(3) 0.022(3) 0.032(3) -0.001(2) -0.004(2) -0.002(2)
N1 0.028(3) 0.028(3) 0.030(3) -0.004(3) 0.003(3) 0.006(2)
N2 0.036(4) 0.027(3) 0.028(3) 0.002(3) 0.004(3) 0.007(3)
N3 0.039(4) 0.038(4) 0.027(3) 0.005(3) 0.014(3) 0.005(3)
N4 0.029(3) 0.025(3) 0.029(3) -0.001(2) 0.003(3) -0.002(2)
N5 0.034(3) 0.029(3) 0.043(4) 0.010(3) 0.004(3) 0.011(3)
N6 0.024(3) 0.040(4) 0.029(3) -0.005(3) -0.005(3) -0.002(3)
N7 0.028(3) 0.040(4) 0.028(3) 0.000(3) -0.006(3) 0.000(3)
N8 0.072(6) 0.056(5) 0.052(5) 0.021(4) -0.035(4) -0.010(4)
N9 0.027(3) 0.032(3) 0.026(3) 0.001(3) -0.007(2) -0.006(3)
N10 0.030(3) 0.027(3) 0.042(4) 0.001(3) 0.002(3) -0.007(3)
N11 0.036(4) 0.030(3) 0.022(3) 0.003(3) -0.002(3) -0.006(3)
N12 0.038(4) 0.027(3) 0.030(3) 0.001(3) 0.003(3) -0.002(3)
N13 0.052(4) 0.048(4) 0.038(4) 0.014(3) 0.005(3) 0.010(4)
N14 0.032(3) 0.026(3) 0.022(3) -0.001(2) 0.006(3) -0.006(2)
N15 0.039(4) 0.029(3) 0.034(4) -0.006(3) 0.001(3) -0.011(3)
N16 0.032(3) 0.024(3) 0.028(3) 0.001(2) 0.000(3) 0.002(3)
N17 0.048(4) 0.023(3) 0.035(4) 0.003(3) -0.013(3) -0.002(3)
N18 0.045(4) 0.045(4) 0.065(5) 0.011(4) -0.012(4) -0.021(4)
N19 0.030(3) 0.024(3) 0.029(3) 0.001(3) 0.000(3) 0.003(2)
N20 0.029(3) 0.025(3) 0.041(4) -0.004(3) 0.005(3) 0.005(3)
C1 0.039(4) 0.024(4) 0.027(4) -0.005(3) -0.002(3) -0.004(3)
C2 0.034(4) 0.040(4) 0.032(4) -0.006(3) 0.003(3) 0.004(3)
C3 0.043(5) 0.034(4) 0.034(4) 0.007(3) 0.010(4) 0.010(4)
C4 0.041(5) 0.042(5) 0.025(4) -0.002(3) 0.007(3) 0.008(4)
C5 0.032(4) 0.025(4) 0.029(4) 0.006(3) 0.006(3) 0.003(3)
C6 0.034(4) 0.027(4) 0.026(4) 0.005(3) 0.007(3) 0.004(3)
C7 0.049(5) 0.034(4) 0.036(5) 0.016(4) 0.007(4) 0.012(4)
C8 0.066(6) 0.042(5) 0.034(5) 0.021(4) 0.014(4) 0.003(4)
C9 0.068(6) 0.043(5) 0.037(5) 0.010(4) 0.028(4) 0.002(4)
C10 0.052(5) 0.042(5) 0.016(4) 0.004(3) 0.016(3) 0.010(4)
C11 0.064(6) 0.045(5) 0.034(5) -0.007(4) 0.026(4) 0.000(4)
C12 0.057(6) 0.068(7) 0.048(6) -0.004(5) 0.014(5) 0.009(5)
C13 0.036(4) 0.025(4) 0.038(4) 0.001(3) 0.006(3) 0.003(3)
C14 0.028(4) 0.024(4) 0.037(4) 0.003(3) 0.004(3) 0.004(3)
C15 0.025(4) 0.033(4) 0.030(4) 0.009(3) 0.001(3) 0.001(3)
C16 0.026(4) 0.033(4) 0.042(5) -0.002(4) 0.008(3) -0.008(3)
C17 0.030(4) 0.047(5) 0.045(5) -0.008(4) 0.001(4) -0.003(3)
C18 0.031(4) 0.066(6) 0.051(6) 0.009(5) -0.008(4) -0.005(4)
C19 0.031(4) 0.047(5) 0.052(5) 0.008(4) -0.002(4) 0.000(4)
C20 0.025(4) 0.036(4) 0.037(4) 0.005(3) 0.004(3) -0.001(3)
C21 0.040(5) 0.028(4) 0.061(6) 0.007(4) 0.003(4) 0.009(3)
C22 0.062(6) 0.036(5) 0.078(7) 0.002(5) 0.020(5) 0.012(4)
C23 0.030(4) 0.035(4) 0.035(4) -0.008(3) 0.003(3) -0.005(3)
C24 0.028(4) 0.059(6) 0.030(4) -0.004(4) -0.012(3) -0.013(4)
C25 0.043(5) 0.040(5) 0.037(5) 0.005(4) -0.008(4) -0.004(4)
C26 0.047(5) 0.038(5) 0.034(4) 0.011(4) -0.004(4) 0.006(4)
C27 0.038(4) 0.033(4) 0.039(5) 0.007(3) -0.002(4) -0.004(3)
C28 0.066(6) 0.042(5) 0.054(6) 0.016(4) 0.002(5) 0.007(5)
C29 0.086(8) 0.050(6) 0.077(8) 0.029(6) -0.025(7) -0.012(6)
C30 0.096(9) 0.080(9) 0.061(7) 0.035(6) -0.034(7) -0.004(7)
C31 0.064(6) 0.057(6) 0.042(5) 0.021(5) -0.021(5) -0.008(5)
C32A 0.072(5) 0.041(4) 0.070(5) 0.020(4) -0.014(4) -0.012(4)
C32B 0.072(5) 0.041(4) 0.070(5) 0.020(4) -0.014(4) -0.012(4)
C33A 0.072(5) 0.041(4) 0.070(5) 0.020(4) -0.014(4) -0.012(4)
C33B 0.072(5) 0.041(4) 0.070(5) 0.020(4) -0.014(4) -0.012(4)
C34 0.037(4) 0.031(4) 0.031(4) -0.005(3) -0.006(3) -0.003(3)
C35 0.033(4) 0.031(4) 0.025(4) 0.000(3) -0.004(3) -0.003(3)
C36 0.025(4) 0.029(4) 0.028(4) 0.003(3) -0.002(3) -0.002(3)
C37 0.031(4) 0.038(4) 0.034(4) 0.000(3) -0.003(3) -0.002(3)
C38 0.025(4) 0.059(6) 0.049(5) 0.000(4) 0.002(4) 0.009(4)
C39 0.025(4) 0.065(6) 0.057(6) 0.017(5) 0.003(4) -0.003(4)
C40 0.035(5) 0.047(5) 0.052(5) 0.010(4) 0.000(4) -0.002(4)
C41 0.028(4) 0.040(4) 0.039(5) 0.006(4) 0.000(3) -0.002(3)
C42 0.072(5) 0.041(4) 0.070(5) 0.020(4) -0.014(4) -0.012(4)
C43 0.048(5) 0.064(6) 0.049(6) 0.005(5) -0.013(4) -0.027(5)
C44 0.037(4) 0.018(3) 0.024(4) 0.006(3) 0.004(3) -0.004(3)
C45 0.033(4) 0.035(4) 0.022(4) -0.001(3) 0.003(3) -0.005(3)
C46 0.031(4) 0.046(5) 0.032(4) 0.006(4) 0.000(3) 0.001(4)
C47 0.032(4) 0.040(5) 0.043(5) 0.010(4) 0.008(4) 0.004(3)
C48 0.038(4) 0.021(4) 0.050(5) 0.007(3) 0.013(4) 0.010(3)
C49 0.050(5) 0.030(4) 0.043(5) 0.001(4) 0.023(4) -0.001(4)
C50 0.071(6) 0.029(5) 0.055(6) -0.003(4) 0.027(5) -0.006(4)
C51 0.099(8) 0.033(5) 0.069(7) 0.016(5) 0.038(7) 0.026(5)
C52 0.105(9) 0.037(5) 0.057(7) 0.012(5) 0.028(6) 0.032(6)
C53 0.051(5) 0.036(5) 0.048(5) 0.009(4) 0.018(4) 0.015(4)
C54 0.069(6) 0.068(6) 0.063(5) 0.019(5) 0.000(4) 0.029(5)
C55A 0.069(6) 0.068(6) 0.063(5) 0.019(5) 0.000(4) 0.029(5)
C55B 0.069(6) 0.068(6) 0.063(5) 0.019(5) 0.000(4) 0.029(5)
C56 0.034(4) 0.041(5) 0.032(4) -0.007(3) -0.001(3) -0.009(3)
C57 0.036(4) 0.030(4) 0.033(4) -0.002(3) -0.001(3) 0.000(3)
C58 0.030(4) 0.018(3) 0.035(4) 0.004(3) 0.004(3) -0.004(3)
C59 0.034(4) 0.028(4) 0.029(4) -0.001(3) 0.003(3) -0.005(3)
C60 0.049(5) 0.036(5) 0.039(5) 0.002(4) 0.008(4) -0.004(4)
C61 0.045(5) 0.033(4) 0.050(5) 0.007(4) 0.005(4) -0.009(4)
C62 0.040(4) 0.023(4) 0.052(5) -0.002(4) -0.005(4) -0.007(3)
C63 0.026(3) 0.031(4) 0.031(4) -0.002(3) -0.002(3) -0.008(3)
C64 0.058(6) 0.040(5) 0.037(5) -0.007(4) -0.009(4) -0.021(4)
C65 0.097(8) 0.040(5) 0.049(6) -0.012(4) -0.001(6) -0.006(5)
C66 0.034(4) 0.027(4) 0.025(4) 0.003(3) 0.001(3) -0.001(3)
C67 0.032(4) 0.041(5) 0.043(5) 0.005(4) 0.001(4) -0.005(3)
C68 0.035(4) 0.031(4) 0.047(5) 0.008(4) -0.014(4) -0.008(3)
C69 0.049(5) 0.022(4) 0.046(5) 0.009(4) -0.021(4) -0.006(3)
C70 0.078(7) 0.026(4) 0.042(5) -0.011(4) -0.028(5) 0.009(4)
C71 0.088(8) 0.034(5) 0.058(6) -0.008(4) -0.036(6) 0.003(5)
C72 0.083(8) 0.031(5) 0.071(7) -0.004(5) -0.043(6) 0.009(5)
C73 0.070(7) 0.037(5) 0.099(9) 0.019(6) -0.051(7) -0.024(5)
C74 0.068(6) 0.034(5) 0.048(6) 0.002(4) -0.026(5) -0.008(4)
C75 0.059(7) 0.056(7) 0.148(13) 0.023(8) 0.033(8) -0.027(6)
C76 0.118(11) 0.079(9) 0.075(9) 0.021(7) -0.002(8) -0.048(8)
C77 0.047(5) 0.029(4) 0.030(4) -0.009(3) 0.008(3) 0.003(3)
C78 0.025(4) 0.030(4) 0.038(4) -0.007(3) 0.004(3) 0.002(3)
C79 0.024(4) 0.023(4) 0.039(4) 0.007(3) 0.001(3) -0.003(3)
C80 0.032(4) 0.040(4) 0.035(4) 0.002(3) 0.000(3) 0.010(3)
C81 0.038(5) 0.036(5) 0.052(5) 0.009(4) -0.002(4) 0.009(4)
C82 0.044(5) 0.043(5) 0.047(5) 0.013(4) -0.006(4) 0.007(4)
C83 0.029(4) 0.028(4) 0.058(6) 0.002(4) 0.000(4) 0.004(3)
C84 0.030(4) 0.025(4) 0.038(4) -0.001(3) -0.001(3) 0.002(3)
C85 0.048(5) 0.043(5) 0.043(5) -0.007(4) 0.006(4) 0.015(4)
C86 0.071(7) 0.051(6) 0.083(8) -0.036(6) -0.027(6) 0.021(5)
F1 0.116(6) 0.051(4) 0.091(5) -0.034(3) -0.001(4) 0.002(4)
F2 0.088(5) 0.087(5) 0.088(5) 0.009(4) 0.001(4) -0.014(4)
F3 0.096(5) 0.114(6) 0.047(4) -0.018(4) -0.001(3) 0.031(4)
F4 0.095(5) 0.131(7) 0.072(5) 0.032(5) 0.008(4) 0.049(5)
B1 0.063(7) 0.050(7) 0.048(7) 0.012(5) 0.004(5) 0.015(6)
F5 0.104(6) 0.070(4) 0.098(5) -0.031(4) -0.020(4) 0.017(4)
F6 0.074(4) 0.086(4) 0.068(3) 0.015(3) 0.004(3) -0.015(3)
F7 0.095(6) 0.116(6) 0.102(6) 0.028(5) -0.001(5) 0.066(5)
F8A 0.074(4) 0.086(4) 0.068(3) 0.015(3) 0.004(3) -0.015(3)
F8B 0.074(4) 0.086(4) 0.068(3) 0.015(3) 0.004(3) -0.015(3)
B2 0.025(5) 0.038(5) 0.066(7) -0.013(5) 0.001(4) -0.003(4)
F9 0.136(4) 0.131(4) 0.077(3) -0.023(3) 0.015(3) -0.025(4)
F10A 0.136(4) 0.131(4) 0.077(3) -0.023(3) 0.015(3) -0.025(4)
F10B 0.136(4) 0.131(4) 0.077(3) -0.023(3) 0.015(3) -0.025(4)
F11 0.136(4) 0.131(4) 0.077(3) -0.023(3) 0.015(3) -0.025(4)
F12A 0.136(4) 0.131(4) 0.077(3) -0.023(3) 0.015(3) -0.025(4)
F12B 0.136(4) 0.131(4) 0.077(3) -0.023(3) 0.015(3) -0.025(4)
B3A 0.136(4) 0.131(4) 0.077(3) -0.023(3) 0.015(3) -0.025(4)
B3B 0.136(4) 0.131(4) 0.077(3) -0.023(3) 0.015(3) -0.025(4)
F13 0.144(5) 0.046(2) 0.089(3) -0.013(2) 0.009(3) -0.017(3)
F14A 0.144(5) 0.046(2) 0.089(3) -0.013(2) 0.009(3) -0.017(3)
F14B 0.144(5) 0.046(2) 0.089(3) -0.013(2) 0.009(3) -0.017(3)
F15A 0.144(5) 0.046(2) 0.089(3) -0.013(2) 0.009(3) -0.017(3)
F15B 0.144(5) 0.046(2) 0.089(3) -0.013(2) 0.009(3) -0.017(3)
F16A 0.144(5) 0.046(2) 0.089(3) -0.013(2) 0.009(3) -0.017(3)
F16B 0.143(13) 0.066(8) 0.078(9) 0.002(7) -0.056(9) -0.019(8)
B4A 0.144(5) 0.046(2) 0.089(3) -0.013(2) 0.009(3) -0.017(3)
B4B 0.144(5) 0.046(2) 0.089(3) -0.013(2) 0.009(3) -0.017(3)
O5 0.042(3) 0.025(3) 0.037(3) -0.001(2) 0.002(2) 0.001(2)
N21 0.087(6) 0.020(3) 0.037(4) -0.001(3) 0.011(4) -0.006(3)
C87 0.095(8) 0.047(6) 0.051(6) -0.011(5) 0.021(6) -0.002(5)
C88 0.090(7) 0.045(4) 0.055(5) -0.002(4) 0.006(5) 0.001(5)
C89A 0.090(7) 0.045(4) 0.055(5) -0.002(4) 0.006(5) 0.001(5)
C89B 0.090(7) 0.045(4) 0.055(5) -0.002(4) 0.006(5) 0.001(5)
O6 0.034(4) 0.134(8) 0.068(5) -0.033(5) -0.009(3) 0.016(4)
N22 0.036(4) 0.066(5) 0.042(4) 0.011(4) -0.001(3) 0.002(3)
C90 0.034(5) 0.110(10) 0.047(6) 0.000(6) -0.005(4) 0.000(6)
C91 0.047(5) 0.061(6) 0.069(7) 0.011(6) 0.000(5) 0.000(5)
C92 0.038(5) 0.066(6) 0.060(6) -0.004(5) 0.013(5) -0.002(4)
O7 0.099(6) 0.068(5) 0.062(5) -0.013(4) -0.012(4) -0.003(5)
N23 0.064(5) 0.062(5) 0.050(5) -0.001(4) -0.007(4) 0.006(4)
C93 0.074(7) 0.067(7) 0.039(6) 0.005(5) -0.001(5) 0.018(6)
C94 0.082(8) 0.078(8) 0.054(7) 0.010(6) -0.019(6) -0.003(6)
C95 0.098(10) 0.065(8) 0.099(10) 0.024(7) -0.031(8) -0.016(7)
O8 0.136(8) 0.062(5) 0.063(5) 0.000(4) -0.059(5) -0.001(5)
N24 0.051(4) 0.039(4) 0.027(4) -0.004(3) -0.005(3) 0.007(3)
C96 0.096(8) 0.052(6) 0.040(5) 0.000(5) -0.028(5) 0.014(6)
C97 0.064(6) 0.044(5) 0.048(6) 0.011(4) 0.001(5) 0.001(4)
C98 0.070(7) 0.063(7) 0.040(5) -0.014(5) -0.010(5) 0.003(5)
O9A 0.079(9) 0.078(9) 0.152(14) 0.024(8) 0.056(9) -0.025(7)
O9B 0.079(9) 0.078(9) 0.152(14) 0.024(8) 0.056(9) -0.025(7)
N25 0.091(7) 0.054(5) 0.054(5) -0.007(4) 0.021(5) -0.006(5)
C1A 0.128(16) 0.051(10) 0.090(8) 0.013(7) 0.023(10) 0.011(7)
C1B 0.128(16) 0.051(10) 0.090(8) 0.013(7) 0.023(10) 0.011(7)
C99A 0.075(12) 0.041(12) 0.112(17) 0.012(10) 0.001(11) -0.013(10)
C99B 0.075(12) 0.041(12) 0.112(17) 0.012(10) 0.001(11) -0.013(10)
C100 0.128(16) 0.051(10) 0.090(8) 0.013(7) 0.023(10) 0.011(7)
C101 0.128(16) 0.051(10) 0.090(8) 0.013(7) 0.023(10) 0.011(7)
O10A 0.114(7) 0.151(10) 0.084(6) 0.000(6) -0.024(5) 0.029(6)
O10B 0.114(7) 0.151(10) 0.084(6) 0.000(6) -0.024(5) 0.029(6)
N26 0.050(5) 0.103(8) 0.044(5) -0.006(5) 0.002(4) -0.021(5)
C1C 0.114(7) 0.151(10) 0.084(6) 0.000(6) -0.024(5) 0.029(6)
C102 0.114(7) 0.151(10) 0.084(6) 0.000(6) -0.024(5) 0.029(6)
C103 0.114(7) 0.151(10) 0.084(6) 0.000(6) -0.024(5) 0.029(6)
C104 0.114(7) 0.151(10) 0.084(6) 0.000(6) -0.024(5) 0.029(6)

loop_
_atom_type_symbol
_atom_type_description
_atom_type_scat_dispersion_real
_atom_type_scat_dispersion_imag
_atom_type_scat_source
C C 0.0033 0.0016 'International Tables Vol C Tables 4.2.6.8 and 6.1.1.4'
H H 0.0000 0.0000 'International Tables Vol C Tables 4.2.6.8 and 6.1.1.4'
B B 0.0013 0.0007 'International Tables Vol C Tables 4.2.6.8 and 6.1.1.4'
F F 0.0171 0.0103 'International Tables Vol C Tables 4.2.6.8 and 6.1.1.4'
Fe Fe 0.3463 0.8444 'International Tables Vol C Tables 4.2.6.8 and 6.1.1.4'
N N 0.0061 0.0033 'International Tables Vol C Tables 4.2.6.8 and 6.1.1.4'
O O 0.0106 0.0060 'International Tables Vol C Tables 4.2.6.8 and 6.1.1.4'

loop_
_geom_angle_atom_site_label_1
_geom_angle_atom_site_label_2
_geom_angle_atom_site_label_3
_geom_angle
_geom_angle_site_symmetry_1
_geom_angle_site_symmetry_3
_geom_angle_publ_flag
O1 Fe1 N6 80.2(2) . . ?
O1 Fe1 N7 106.7(2) . . ?
O1 Fe1 N9 133.2(2) . . ?
O4 Fe1 O1 107.0(2) . . ?
O4 Fe1 N6 164.2(2) . . ?
O4 Fe1 N7 114.6(2) . . ?
O4 Fe1 N9 93.2(2) . . ?
N7 Fe1 N6 75.4(2) . . ?
N7 Fe1 N9 102.0(2) . . ?
N9 Fe1 N6 72.2(2) . . ?
O1 Fe2 N1 80.3(2) . . ?
O1 Fe2 N2 105.3(2) . . ?
O1 Fe2 N4 134.3(2) . . ?
O3 Fe2 O1 105.8(2) . . ?
O3 Fe2 N1 161.9(2) . . ?
O3 Fe2 N2 118.1(2) . . ?
O3 Fe2 N4 92.6(2) . . ?
N2 Fe2 N1 75.3(2) . . ?
N2 Fe2 N4 101.8(2) . . ?
N4 Fe2 N1 71.9(2) . . ?
O2 Fe3 N11 79.2(2) . . ?
O2 Fe3 N12 102.9(2) . . ?
O2 Fe3 N14 116.2(2) . . ?
O3 Fe3 O2 109.9(2) . . ?
O3 Fe3 N11 168.3(2) . . ?
O3 Fe3 N12 109.8(2) . . ?
O3 Fe3 N14 95.2(2) . . ?
N12 Fe3 N11 74.0(2) . . ?
N12 Fe3 N14 122.3(2) . . ?
N14 Fe3 N11 73.8(2) . . ?
O2 Fe4 N16 80.5(2) . . ?
O2 Fe4 N17 101.6(2) . . ?
O2 Fe4 N19 115.7(2) . . ?
O4 Fe4 O2 110.6(2) . . ?
O4 Fe4 N16 167.0(2) . . ?
O4 Fe4 N17 108.0(2) . . ?
O4 Fe4 N19 94.2(2) . . ?
N17 Fe4 N16 75.1(2) . . ?
N17 Fe4 N19 126.1(2) . . ?
N19 Fe4 N16 74.5(2) . . ?
Fe2 O1 Fe1 128.8(2) . . ?
C1 O1 Fe1 115.4(4) . . ?
C1 O1 Fe2 115.8(4) . . ?
Fe3 O2 Fe4 126.8(2) . . ?
C44 O2 Fe3 117.6(4) . . ?
C44 O2 Fe4 115.2(4) . . ?
Fe2 O3 Fe3 146.2(3) . . ?
Fe2 O3 H3 97(8) . . ?
Fe3 O3 H3 115(8) . . ?
Fe1 O4 Fe4 142.5(3) . . ?
Fe1 O4 H4 99(6) . . ?
Fe4 O4 H4 118(6) . . ?
C2 N1 Fe2 104.0(4) . . ?
C3 N1 Fe2 109.2(5) . . ?
C3 N1 C2 111.4(6) . . ?
C13 N1 Fe2 108.4(4) . . ?
C13 N1 C2 113.1(6) . . ?
C13 N1 C3 110.3(6) . . ?
C4 N2 Fe2 116.7(5) . . ?
C4 N2 C5 104.0(6) . . ?
C5 N2 Fe2 139.2(5) . . ?
C4 N3 C10 105.8(6) . . ?
C4 N3 C11 127.8(7) . . ?
C10 N3 C11 126.4(6) . . ?
C14 N4 Fe2 113.6(5) . . ?
C14 N4 C15 104.6(6) . . ?
C15 N4 Fe2 139.8(5) . . ?
C14 N5 C20 106.6(6) . . ?
C14 N5 C21 126.9(7) . . ?
C20 N5 C21 126.5(7) . . ?
C23 N6 Fe1 105.1(4) . . ?
C23 N6 C24 112.5(6) . . ?
C24 N6 Fe1 109.0(5) . . ?
C34 N6 Fe1 107.8(4) . . ?
C34 N6 C23 112.7(6) . . ?
C34 N6 C24 109.5(6) . . ?
C25 N7 Fe1 115.4(5) . . ?
C25 N7 C26 105.3(7) . . ?
C26 N7 Fe1 138.6(5) . . ?
C25 N8 C31 106.9(7) . . ?
C25 N8 C32A 133.6(10) . . ?
C25 N8 C32B 119.3(11) . . ?
C31 N8 C32A 117.1(10) . . ?
C31 N8 C32B 133.7(10) . . ?
C35 N9 Fe1 113.6(5) . . ?
C35 N9 C36 104.9(6) . . ?
C36 N9 Fe1 140.3(5) . . ?
C35 N10 C41 105.7(6) . . ?
C35 N10 C42 127.2(8) . . ?
C41 N10 C42 126.9(7) . . ?
C45 N11 Fe3 102.9(4) . . ?
C46 N11 Fe3 106.6(5) . . ?
C46 N11 C45 111.8(6) . . ?
C46 N11 C56 112.2(6) . . ?
C56 N11 Fe3 111.1(4) . . ?
C56 N11 C45 111.7(6) . . ?
C47 N12 Fe3 116.9(5) . . ?
C47 N12 C48 106.0(7) . . ?
C48 N12 Fe3 137.1(5) . . ?
C47 N13 C53 105.6(7) . . ?
C47 N13 C54 128.5(9) . . ?
C53 N13 C54 125.8(8) . . ?
C57 N14 Fe3 117.9(5) . . ?
C57 N14 C58 104.7(6) . . ?
C58 N14 Fe3 137.3(5) . . ?
C57 N15 C63 106.2(6) . . ?
C57 N15 C64 128.0(7) . . ?
C63 N15 C64 125.8(6) . . ?
C66 N16 Fe4 103.1(4) . . ?
C67 N16 Fe4 107.2(5) . . ?
C67 N16 C66 111.4(6) . . ?
C67 N16 C77 111.2(6) . . ?
C77 N16 Fe4 113.0(4) . . ?
C77 N16 C66 110.7(6) . . ?
C68 N17 Fe4 114.2(5) . . ?
C68 N17 C69 107.0(7) . . ?
C69 N17 Fe4 137.7(6) . . ?
C68 N18 C74 107.1(8) . . ?
C68 N18 C75 128.7(9) . . ?
C74 N18 C75 124.2(9) . . ?
C78 N19 Fe4 116.6(5) . . ?
C78 N19 C79 105.8(6) . . ?
C79 N19 Fe4 137.5(5) . . ?
C78 N20 C84 106.3(6) . . ?
C78 N20 C85 126.5(7) . . ?
C84 N20 C85 126.7(6) . . ?
O1 C1 H1 109.4 . . ?
O1 C1 C2 111.8(6) . . ?
O1 C1 C23 111.1(6) . . ?
C2 C1 H1 109.4 . . ?
C2 C1 C23 105.7(6) . . ?
C23 C1 H1 109.4 . . ?
N1 C2 C1 112.0(6) . . ?
N1 C2 H2A 109.2 . . ?
N1 C2 H2B 109.2 . . ?
C1 C2 H2A 109.2 . . ?
C1 C2 H2B 109.2 . . ?
H2A C2 H2B 107.9 . . ?
N1 C3 H3A 110.0 . . ?
N1 C3 H3B 110.0 . . ?
N1 C3 C4 108.3(6) . . ?
H3A C3 H3B 108.4 . . ?
C4 C3 H3A 110.0 . . ?
C4 C3 H3B 110.0 . . ?
N2 C4 N3 114.0(7) . . ?
N2 C4 C3 120.9(7) . . ?
N3 C4 C3 125.0(7) . . ?
N2 C5 C6 130.3(7) . . ?
C10 C5 N2 109.8(6) . . ?
C10 C5 C6 119.8(7) . . ?
C5 C6 H6 121.2 . . ?
C7 C6 C5 117.7(7) . . ?
C7 C6 H6 121.2 . . ?
C6 C7 H7 119.1 . . ?
C6 C7 C8 121.8(8) . . ?
C8 C7 H7 119.1 . . ?
C7 C8 H8 119.3 . . ?
C9 C8 C7 121.5(8) . . ?
C9 C8 H8 119.3 . . ?
C8 C9 H9 121.9 . . ?
C8 C9 C10 116.2(7) . . ?
C10 C9 H9 121.9 . . ?
C5 C10 N3 106.3(6) . . ?
C5 C10 C9 123.0(7) . . ?
C9 C10 N3 130.7(7) . . ?
N3 C11 H11A 109.5 . . ?
N3 C11 H11B 109.5 . . ?
N3 C11 C12 110.8(8) . . ?
H11A C11 H11B 108.1 . . ?
C12 C11 H11A 109.5 . . ?
C12 C11 H11B 109.5 . . ?
C11 C12 H12A 109.5 . . ?
C11 C12 H12B 109.5 . . ?
C11 C12 H12C 109.5 . . ?
H12A C12 H12B 109.5 . . ?
H12A C12 H12C 109.5 . . ?
H12B C12 H12C 109.5 . . ?
N1 C13 H13A 110.6 . . ?
N1 C13 H13B 110.6 . . ?
N1 C13 C14 105.8(6) . . ?
H13A C13 H13B 108.7 . . ?
C14 C13 H13A 110.6 . . ?
C14 C13 H13B 110.6 . . ?
N4 C14 N5 113.3(7) . . ?
N4 C14 C13 120.9(6) . . ?
N5 C14 C13 125.8(7) . . ?
N4 C15 C16 130.3(7) . . ?
N4 C15 C20 110.1(7) . . ?
C20 C15 C16 119.6(7) . . ?
C15 C16 H16 121.3 . . ?
C17 C16 C15 117.3(7) . . ?
C17 C16 H16 121.3 . . ?
C16 C17 H17 118.9 . . ?
C16 C17 C18 122.2(8) . . ?
C18 C17 H17 118.9 . . ?
C17 C18 H18 119.6 . . ?
C19 C18 C17 120.9(8) . . ?
C19 C18 H18 119.6 . . ?
C18 C19 H19 121.4 . . ?
C18 C19 C20 117.2(8) . . ?
C20 C19 H19 121.4 . . ?
N5 C20 C15 105.5(6) . . ?
C19 C20 N5 131.8(7) . . ?
C19 C20 C15 122.8(8) . . ?
N5 C21 H21A 109.6 . . ?
N5 C21 H21B 109.6 . . ?
N5 C21 C22 110.5(7) . . ?
H21A C21 H21B 108.1 . . ?
C22 C21 H21A 109.6 . . ?
C22 C21 H21B 109.6 . . ?
C21 C22 H22A 109.5 . . ?
C21 C22 H22B 109.5 . . ?
C21 C22 H22C 109.5 . . ?
H22A C22 H22B 109.5 . . ?
H22A C22 H22C 109.5 . . ?
H22B C22 H22C 109.5 . . ?
N6 C23 C1 110.3(6) . . ?
N6 C23 H23A 109.6 . . ?
N6 C23 H23B 109.6 . . ?
C1 C23 H23A 109.6 . . ?
C1 C23 H23B 109.6 . . ?
H23A C23 H23B 108.1 . . ?
N6 C24 H24A 110.1 . . ?
N6 C24 H24B 110.1 . . ?
H24A C24 H24B 108.4 . . ?
C25 C24 N6 108.2(6) . . ?
C25 C24 H24A 110.1 . . ?
C25 C24 H24B 110.1 . . ?
N7 C25 N8 113.9(8) . . ?
N7 C25 C24 122.5(7) . . ?
N8 C25 C24 123.6(8) . . ?
N7 C26 C31 107.9(8) . . ?
C27 C26 N7 130.7(7) . . ?
C27 C26 C31 121.3(8) . . ?
C26 C27 H27 121.3 . . ?
C28 C27 C26 117.4(8) . . ?
C28 C27 H27 121.3 . . ?
C27 C28 H28 119.7 . . ?
C27 C28 C29 120.7(10) . . ?
C29 C28 H28 119.7 . . ?
C28 C29 H29 119.0 . . ?
C30 C29 C28 122.0(10) . . ?
C30 C29 H29 119.0 . . ?
C29 C30 H30 120.8 . . ?
C29 C30 C31 118.4(10) . . ?
C31 C30 H30 120.8 . . ?
N8 C31 C26 106.0(7) . . ?
C30 C31 N8 133.8(9) . . ?
C30 C31 C26 120.1(10) . . ?
N8 C32A H32A 112.5 . . ?
N8 C32A H32B 112.5 . . ?
N8 C32A C33A 96.2(13) . . ?
H32A C32A H32B 110.0 . . ?
C33A C32A H32A 112.5 . . ?
C33A C32A H32B 112.5 . . ?
N8 C32B H32C 111.7 . . ?
N8 C32B H32D 111.7 . . ?
H32C C32B H32D 109.4 . . ?
C33B C32B N8 100.6(16) . . ?
C33B C32B H32C 111.7 . . ?
C33B C32B H32D 111.7 . . ?
C32A C33A H33A 109.5 . . ?
C32A C33A H33B 109.5 . . ?
C32A C33A H33C 109.5 . . ?
H33A C33A H33B 109.5 . . ?
H33A C33A H33C 109.5 . . ?
H33B C33A H33C 109.5 . . ?
C32B C33B H33D 109.5 . . ?
C32B C33B H33E 109.5 . . ?
C32B C33B H33F 109.5 . . ?
H33D C33B H33E 109.5 . . ?
H33D C33B H33F 109.5 . . ?
H33E C33B H33F 109.5 . . ?
N6 C34 H34A 110.3 . . ?
N6 C34 H34B 110.3 . . ?
N6 C34 C35 106.9(6) . . ?
H34A C34 H34B 108.6 . . ?
C35 C34 H34A 110.3 . . ?
C35 C34 H34B 110.3 . . ?
N9 C35 N10 113.9(7) . . ?
N9 C35 C34 120.8(7) . . ?
N10 C35 C34 125.3(7) . . ?
N9 C36 C37 130.4(7) . . ?
C41 C36 N9 110.0(7) . . ?
C41 C36 C37 119.6(7) . . ?
C36 C37 H37 121.0 . . ?
C38 C37 C36 118.0(8) . . ?
C38 C37 H37 121.0 . . ?
C37 C38 H38 119.6 . . ?
C37 C38 C39 120.9(9) . . ?
C39 C38 H38 119.6 . . ?
C38 C39 H39 119.1 . . ?
C40 C39 C38 121.8(8) . . ?
C40 C39 H39 119.1 . . ?
C39 C40 H40 122.2 . . ?
C41 C40 C39 115.7(8) . . ?
C41 C40 H40 122.2 . . ?
C36 C41 N10 105.6(6) . . ?
C36 C41 C40 124.1(8) . . ?
C40 C41 N10 130.4(8) . . ?
N10 C42 H42A 109.1 . . ?
N10 C42 H42B 109.1 . . ?
N10 C42 C43 112.6(8) . . ?
H42A C42 H42B 107.8 . . ?
C43 C42 H42A 109.1 . . ?
C43 C42 H42B 109.1 . . ?
C42 C43 H43A 109.5 . . ?
C42 C43 H43B 109.5 . . ?
C42 C43 H43C 109.5 . . ?
H43A C43 H43B 109.5 . . ?
H43A C43 H43C 109.5 . . ?
H43B C43 H43C 109.5 . . ?
O2 C44 H44 109.4 . . ?
O2 C44 C45 110.5(6) . . ?
O2 C44 C66 110.1(6) . . ?
C45 C44 H44 109.4 . . ?
C45 C44 C66 108.1(6) . . ?
C66 C44 H44 109.4 . . ?
N11 C45 C44 110.1(6) . . ?
N11 C45 H45A 109.6 . . ?
N11 C45 H45B 109.6 . . ?
C44 C45 H45A 109.6 . . ?
C44 C45 H45B 109.6 . . ?
H45A C45 H45B 108.2 . . ?
N11 C46 H46A 110.0 . . ?
N11 C46 H46B 110.0 . . ?
N11 C46 C47 108.4(6) . . ?
H46A C46 H46B 108.4 . . ?
C47 C46 H46A 110.0 . . ?
C47 C46 H46B 110.0 . . ?
N12 C47 N13 113.5(8) . . ?
N12 C47 C46 121.1(7) . . ?
N13 C47 C46 125.3(8) . . ?
C49 C48 N12 129.8(7) . . ?
C49 C48 C53 122.7(8) . . ?
C53 C48 N12 107.4(8) . . ?
C48 C49 H49 122.7 . . ?
C48 C49 C50 114.6(9) . . ?
C50 C49 H49 122.7 . . ?
C49 C50 H50 119.6 . . ?
C51 C50 C49 120.8(10) . . ?
C51 C50 H50 119.6 . . ?
C50 C51 H51 117.9 . . ?
C52 C51 C50 124.1(9) . . ?
C52 C51 H51 117.9 . . ?
C51 C52 H52 122.5 . . ?
C51 C52 C53 115.0(10) . . ?
C53 C52 H52 122.5 . . ?
C48 C53 N13 107.4(7) . . ?
C52 C53 N13 129.9(10) . . ?
C52 C53 C48 122.6(10) . . ?
N13 C54 H54A 108.6 . . ?
N13 C54 H54B 108.6 . . ?
N13 C54 H54C 109.8 . . ?
N13 C54 H54D 109.8 . . ?
N13 C54 C55B 109.2(14) . . ?
H54A C54 H54B 107.6 . . ?
H54C C54 H54D 108.3 . . ?
C55A C54 N13 114.6(12) . . ?
C55A C54 H54A 108.6 . . ?
C55A C54 H54B 108.6 . . ?
C55B C54 H54C 109.8 . . ?
C55B C54 H54D 109.8 . . ?
C54 C55A H55A 109.5 . . ?
C54 C55A H55B 109.5 . . ?
C54 C55A H55C 109.5 . . ?
H55A C55A H55B 109.5 . . ?
H55A C55A H55C 109.5 . . ?
H55B C55A H55C 109.5 . . ?
C54 C55B H55D 109.5 . . ?
C54 C55B H55E 109.5 . . ?
C54 C55B H55F 109.5 . . ?
H55D C55B H55E 109.5 . . ?
H55D C55B H55F 109.5 . . ?
H55E C55B H55F 109.5 . . ?
N11 C56 H56A 110.1 . . ?
N11 C56 H56B 110.1 . . ?
N11 C56 C57 108.2(6) . . ?
H56A C56 H56B 108.4 . . ?
C57 C56 H56A 110.1 . . ?
C57 C56 H56B 110.1 . . ?
N14 C57 N15 114.1(7) . . ?
N14 C57 C56 122.2(7) . . ?
N15 C57 C56 123.5(7) . . ?
N14 C58 C59 130.8(7) . . ?
N14 C58 C63 109.7(6) . . ?
C63 C58 C59 119.6(6) . . ?
C58 C59 H59 120.9 . . ?
C60 C59 C58 118.2(7) . . ?
C60 C59 H59 120.9 . . ?
C59 C60 H60 119.4 . . ?
C59 C60 C61 121.1(8) . . ?
C61 C60 H60 119.4 . . ?
C60 C61 H61 119.3 . . ?
C62 C61 C60 121.5(8) . . ?
C62 C61 H61 119.3 . . ?
C61 C62 H62 121.7 . . ?
C63 C62 C61 116.7(7) . . ?
C63 C62 H62 121.7 . . ?
C58 C63 N15 105.4(6) . . ?
C62 C63 N15 131.7(7) . . ?
C62 C63 C58 122.9(7) . . ?
N15 C64 H64A 109.1 . . ?
N15 C64 H64B 109.1 . . ?
N15 C64 C65 112.4(8) . . ?
H64A C64 H64B 107.9 . . ?
C65 C64 H64A 109.1 . . ?
C65 C64 H64B 109.1 . . ?
C64 C65 H65A 109.5 . . ?
C64 C65 H65B 109.5 . . ?
C64 C65 H65C 109.5 . . ?
H65A C65 H65B 109.5 . . ?
H65A C65 H65C 109.5 . . ?
H65B C65 H65C 109.5 . . ?
N16 C66 C44 109.3(6) . . ?
N16 C66 H66A 109.8 . . ?
N16 C66 H66B 109.8 . . ?
C44 C66 H66A 109.8 . . ?
C44 C66 H66B 109.8 . . ?
H66A C66 H66B 108.3 . . ?
N16 C67 H67A 110.0 . . ?
N16 C67 H67B 110.0 . . ?
N16 C67 C68 108.3(6) . . ?
H67A C67 H67B 108.4 . . ?
C68 C67 H67A 110.0 . . ?
C68 C67 H67B 110.0 . . ?
N17 C68 N18 111.7(8) . . ?
N17 C68 C67 122.8(7) . . ?
N18 C68 C67 125.5(8) . . ?
N17 C69 C70 132.0(8) . . ?
N17 C69 C74 107.9(8) . . ?
C70 C69 C74 120.1(8) . . ?
C69 C70 H70 121.3 . . ?
C69 C70 C71 117.4(10) . . ?
C71 C70 H70 121.3 . . ?
C70 C71 H71 118.8 . . ?
C72 C71 C70 122.5(11) . . ?
C72 C71 H71 118.8 . . ?
C71 C72 H72 118.9 . . ?
C71 C72 C73 122.2(9) . . ?
C73 C72 H72 118.9 . . ?
C72 C73 H73 122.0 . . ?
C72 C73 C74 116.0(10) . . ?
C74 C73 H73 122.0 . . ?
N18 C74 C69 106.2(7) . . ?
N18 C74 C73 131.9(10) . . ?
C69 C74 C73 121.9(10) . . ?
N18 C75 H75A 108.7 . . ?
N18 C75 H75B 108.7 . . ?
H75A C75 H75B 107.6 . . ?
C76 C75 N18 114.2(11) . . ?
C76 C75 H75A 108.7 . . ?
C76 C75 H75B 108.7 . . ?
C75 C76 H76A 109.5 . . ?
C75 C76 H76B 109.5 . . ?
C75 C76 H76C 109.5 . . ?
H76A C76 H76B 109.5 . . ?
H76A C76 H76C 109.5 . . ?
H76B C76 H76C 109.5 . . ?
N16 C77 H77A 110.2 . . ?
N16 C77 H77B 110.2 . . ?
N16 C77 C78 107.5(6) . . ?
H77A C77 H77B 108.5 . . ?
C78 C77 H77A 110.2 . . ?
C78 C77 H77B 110.2 . . ?
N19 C78 N20 113.1(7) . . ?
N19 C78 C77 123.5(6) . . ?
N20 C78 C77 123.3(7) . . ?
N19 C79 C80 132.1(7) . . ?
N19 C79 C84 109.0(6) . . ?
C80 C79 C84 118.9(7) . . ?
C79 C80 H80 121.0 . . ?
C81 C80 C79 118.1(7) . . ?
C81 C80 H80 121.0 . . ?
C80 C81 H81 119.1 . . ?
C80 C81 C82 121.8(8) . . ?
C82 C81 H81 119.1 . . ?
C81 C82 H82 119.1 . . ?
C83 C82 C81 121.8(8) . . ?
C83 C82 H82 119.1 . . ?
C82 C83 H83 121.8 . . ?
C82 C83 C84 116.3(8) . . ?
C84 C83 H83 121.8 . . ?
N20 C84 C79 105.7(6) . . ?
N20 C84 C83 131.2(7) . . ?
C83 C84 C79 123.1(7) . . ?
N20 C85 H85A 109.5 . . ?
N20 C85 H85B 109.5 . . ?
N20 C85 C86 110.6(8) . . ?
H85A C85 H85B 108.1 . . ?
C86 C85 H85A 109.5 . . ?
C86 C85 H85B 109.5 . . ?
C85 C86 H86A 109.5 . . ?
C85 C86 H86B 109.5 . . ?
C85 C86 H86C 109.5 . . ?
H86A C86 H86B 109.5 . . ?
H86A C86 H86C 109.5 . . ?
H86B C86 H86C 109.5 . . ?
F1 B1 F2 105.7(9) . . ?
F1 B1 F4 110.1(10) . . ?
F3 B1 F1 111.5(9) . . ?
F3 B1 F2 106.8(10) . . ?
F3 B1 F4 112.0(9) . . ?
F4 B1 F2 110.5(9) . . ?
F5 B2 F8A 97.3(10) . . ?
F6 B2 F5 108.0(8) . . ?
F6 B2 F8A 106.5(9) . . ?
F7 B2 F5 107.0(8) . . ?
F7 B2 F6 107.5(8) . . ?
F7 B2 F8A 128.9(11) . . ?
F8B B2 F5 119.8(10) . . ?
F8B B2 F6 114.0(10) . . ?
F8B B2 F7 99.4(10) . . ?
B3B F10B F11 54.9(9) . . ?
B3B F11 F10B 50.8(7) . . ?
F9 B3A F10A 100.6(16) . . ?
F9 B3A F11 97.6(11) . . ?
F9 B3A F12A 97.6(13) . . ?
F10A B3A F11 102.5(15) . . ?
F10A B3A F12A 101.9(16) . . ?
F12A B3A F11 148(2) . . ?
F9 B3B F11 98.9(13) . . ?
F10B B3B F9 110.7(15) . . ?
F10B B3B F11 74.3(12) . . ?
F10B B3B F12B 135.6(17) . . ?
F12B B3B F9 113.3(15) . . ?
F12B B3B F11 92.6(15) . . ?
F13 B4A F14A 104.9(15) . . ?
F13 B4A F15A 119.6(18) . . ?
F13 B4A F16A 102.2(15) . . ?
F14A B4A F16A 113(2) . . ?
F15A B4A F14A 119.3(18) . . ?
F15A B4A F16A 96.3(16) . . ?
F13 B4B F14B 112.3(15) . . ?
F15B B4B F13 102.5(15) . . ?
F15B B4B F14B 96.9(16) . . ?
F16B B4B F13 114.2(15) . . ?
F16B B4B F14B 115.8(17) . . ?
F16B B4B F15B 113.1(18) . . ?
C87 N21 C88 122.2(8) . . ?
C87 N21 C89A 118.3(11) . . ?
C87 N21 C89B 120.6(12) . . ?
C88 N21 C89A 117.0(10) . . ?
C88 N21 C89B 112.7(12) . . ?
O5 C87 N21 125.4(10) . . ?
O5 C87 H87 117.3 . . ?
N21 C87 H87 117.3 . . ?
N21 C88 H88A 109.5 . . ?
N21 C88 H88B 109.5 . . ?
N21 C88 H88C 109.5 . . ?
H88A C88 H88B 109.5 . . ?
H88A C88 H88C 109.5 . . ?
H88B C88 H88C 109.5 . . ?
N21 C89A H89A 109.5 . . ?
N21 C89A H89B 109.5 . . ?
N21 C89A H89C 109.5 . . ?
H89A C89A H89B 109.5 . . ?
H89A C89A H89C 109.5 . . ?
H89B C89A H89C 109.5 . . ?
N21 C89B H89D 109.5 . . ?
N21 C89B H89E 109.5 . . ?
N21 C89B H89F 109.5 . . ?
H89D C89B H89E 109.5 . . ?
H89D C89B H89F 109.5 . . ?
H89E C89B H89F 109.5 . . ?
C90 N22 C91 121.6(9) . . ?
C90 N22 C92 120.8(9) . . ?
C91 N22 C92 117.4(8) . . ?
O6 C90 N22 123.9(10) . . ?
O6 C90 H90 118.0 . . ?
N22 C90 H90 118.0 . . ?
N22 C91 H91A 109.5 . . ?
N22 C91 H91B 109.5 . . ?
N22 C91 H91C 109.5 . . ?
H91A C91 H91B 109.5 . . ?
H91A C91 H91C 109.5 . . ?
H91B C91 H91C 109.5 . . ?
N22 C92 H92A 109.5 . . ?
N22 C92 H92B 109.5 . . ?
N22 C92 H92C 109.5 . . ?
H92A C92 H92B 109.5 . . ?
H92A C92 H92C 109.5 . . ?
H92B C92 H92C 109.5 . . ?
C93 N23 C94 119.0(10) . . ?
C93 N23 C95 122.1(10) . . ?
C95 N23 C94 118.8(9) . . ?
O7 C93 N23 126.2(11) . . ?
O7 C93 H93 116.9 . . ?
N23 C93 H93 116.9 . . ?
N23 C94 H94A 109.5 . . ?
N23 C94 H94B 109.5 . . ?
N23 C94 H94C 109.5 . . ?
H94A C94 H94B 109.5 . . ?
H94A C94 H94C 109.5 . . ?
H94B C94 H94C 109.5 . . ?
N23 C95 H95A 109.5 . . ?
N23 C95 H95B 109.5 . . ?
N23 C95 H95C 109.5 . . ?
H95A C95 H95B 109.5 . . ?
H95A C95 H95C 109.5 . . ?
H95B C95 H95C 109.5 . . ?
C96 N24 C97 120.8(8) . . ?
C96 N24 C98 122.0(8) . . ?
C98 N24 C97 117.2(7) . . ?
O8 C96 N24 126.0(10) . . ?
O8 C96 H96 117.0 . . ?
N24 C96 H96 117.0 . . ?
N24 C97 H97A 109.5 . . ?
N24 C97 H97B 109.5 . . ?
N24 C97 H97C 109.5 . . ?
H97A C97 H97B 109.5 . . ?
H97A C97 H97C 109.5 . . ?
H97B C97 H97C 109.5 . . ?
N24 C98 H98A 109.5 . . ?
N24 C98 H98B 109.5 . . ?
N24 C98 H98C 109.5 . . ?
H98A C98 H98B 109.5 . . ?
H98A C98 H98C 109.5 . . ?
H98B C98 H98C 109.5 . . ?
C1B N25 C1A 97(3) . . ?
C99A N25 C100 101(2) . . ?
C99A N25 C101 116.9(17) . . ?
C99B N25 C1A 152(3) . . ?
C99B N25 C1B 108(2) . . ?
C101 N25 C100 141(2) . . ?
N25 C1A H1AA 109.5 . . ?
N25 C1A H1AB 109.5 . . ?
N25 C1A H1AC 109.5 . . ?
H1AA C1A H1AB 109.5 . . ?
H1AA C1A H1AC 109.5 . . ?
H1AB C1A H1AC 109.5 . . ?
N25 C1B H1BA 109.5 . . ?
N25 C1B H1BB 109.5 . . ?
N25 C1B H1BC 109.5 . . ?
H1BA C1B H1BB 109.5 . . ?
H1BA C1B H1BC 109.5 . . ?
H1BB C1B H1BC 109.5 . . ?
O9A C99A N25 123(2) . . ?
O9A C99A H99A 118.4 . . ?
N25 C99A H99A 118.4 . . ?
O9B C99B N25 125(3) . . ?
O9B C99B H99B 117.5 . . ?
N25 C99B H99B 117.5 . . ?
N25 C100 H10A 109.5 . . ?
N25 C100 H10B 109.5 . . ?
N25 C100 H10C 109.5 . . ?
H10A C100 H10B 109.5 . . ?
H10A C100 H10C 109.5 . . ?
H10B C100 H10C 109.5 . . ?
N25 C101 H10D 109.5 . . ?
N25 C101 H10E 109.5 . . ?
N25 C101 H10F 109.5 . . ?
H10D C101 H10E 109.5 . . ?
H10D C101 H10F 109.5 . . ?
H10E C101 H10F 109.5 . . ?
C1C N26 C103 133(2) . . ?
C1C N26 C104 110(2) . . ?
C102 N26 C103 116.6(18) . . ?
C102 N26 C104 126.1(18) . . ?
C103 N26 C104 116.1(12) . . ?
O10B C1C H1C 120.9 . . ?
N26 C1C O10B 118(4) . . ?
N26 C1C H1C 120.9 . . ?
O10A C102 H102 122.9 . . ?
N26 C102 O10A 114(3) . . ?
N26 C102 H102 122.9 . . ?
N26 C103 H10G 109.5 . . ?
N26 C103 H10H 109.5 . . ?
N26 C103 H10I 109.5 . . ?
H10G C103 H10H 109.5 . . ?
H10G C103 H10I 109.5 . . ?
H10H C103 H10I 109.5 . . ?
N26 C104 H10J 109.5 . . ?
N26 C104 H10K 109.5 . . ?
N26 C104 H10L 109.5 . . ?
H10J C104 H10K 109.5 . . ?
H10J C104 H10L 109.5 . . ?
H10K C104 H10L 109.5 . . ?

loop_
_geom_bond_atom_site_label_1
_geom_bond_atom_site_label_2
_geom_bond_distance
_geom_bond_site_symmetry_2
_geom_bond_publ_flag
Fe1 O1 2.038(5) . ?
Fe1 O4 1.984(5) . ?
Fe1 N6 2.279(6) . ?
Fe1 N7 2.111(6) . ?
Fe1 N9 2.191(6) . ?
Fe2 O1 2.032(5) . ?
Fe2 O3 1.987(5) . ?
Fe2 N1 2.297(6) . ?
Fe2 N2 2.100(6) . ?
Fe2 N4 2.191(6) . ?
Fe3 O2 2.001(5) . ?
Fe3 O3 1.994(6) . ?
Fe3 N11 2.345(6) . ?
Fe3 N12 2.111(6) . ?
Fe3 N14 2.157(6) . ?
Fe4 O2 2.012(5) . ?
Fe4 O4 1.988(5) . ?
Fe4 N16 2.311(6) . ?
Fe4 N17 2.121(6) . ?
Fe4 N19 2.176(6) . ?
O1 C1 1.426(8) . ?
O2 C44 1.437(8) . ?
O3 H3 0.82(3) . ?
O4 H4 0.83(3) . ?
N1 C2 1.480(10) . ?
N1 C3 1.473(10) . ?
N1 C13 1.464(10) . ?
N2 C4 1.340(10) . ?
N2 C5 1.394(9) . ?
N3 C4 1.343(10) . ?
N3 C10 1.401(10) . ?
N3 C11 1.454(10) . ?
N4 C14 1.329(9) . ?
N4 C15 1.393(9) . ?
N5 C14 1.359(9) . ?
N5 C20 1.394(11) . ?
N5 C21 1.463(10) . ?
N6 C23 1.480(10) . ?
N6 C24 1.485(10) . ?
N6 C34 1.473(10) . ?
N7 C25 1.317(10) . ?
N7 C26 1.405(10) . ?
N8 C25 1.348(11) . ?
N8 C31 1.380(13) . ?
N8 C32A 1.521(17) . ?
N8 C32B 1.567(19) . ?
N9 C35 1.315(9) . ?
N9 C36 1.396(9) . ?
N10 C35 1.355(9) . ?
N10 C41 1.412(10) . ?
N10 C42 1.466(11) . ?
N11 C45 1.486(9) . ?
N11 C46 1.459(10) . ?
N11 C56 1.475(9) . ?
N12 C47 1.312(11) . ?
N12 C48 1.420(10) . ?
N13 C47 1.359(11) . ?
N13 C53 1.400(12) . ?
N13 C54 1.474(12) . ?
N14 C57 1.320(10) . ?
N14 C58 1.393(9) . ?
N15 C57 1.344(10) . ?
N15 C63 1.403(10) . ?
N15 C64 1.475(10) . ?
N16 C66 1.485(9) . ?
N16 C67 1.475(10) . ?
N16 C77 1.479(9) . ?
N17 C68 1.315(11) . ?
N17 C69 1.384(10) . ?
N18 C68 1.361(10) . ?
N18 C74 1.379(13) . ?
N18 C75 1.443(13) . ?
N19 C78 1.312(10) . ?
N19 C79 1.382(9) . ?
N20 C78 1.365(9) . ?
N20 C84 1.383(10) . ?
N20 C85 1.457(10) . ?
C1 H1 1.0000 . ?
C1 C2 1.507(10) . ?
C1 C23 1.529(11) . ?
C2 H2A 0.9900 . ?
C2 H2B 0.9900 . ?
C3 H3A 0.9900 . ?
C3 H3B 0.9900 . ?
C3 C4 1.489(11) . ?
C5 C6 1.404(10) . ?
C5 C10 1.383(10) . ?
C6 H6 0.9500 . ?
C6 C7 1.366(10) . ?
C7 H7 0.9500 . ?
C7 C8 1.398(12) . ?
C8 H8 0.9500 . ?
C8 C9 1.379(13) . ?
C9 H9 0.9500 . ?
C9 C10 1.391(11) . ?
C11 H11A 0.9900 . ?
C11 H11B 0.9900 . ?
C11 C12 1.517(14) . ?
C12 H12A 0.9800 . ?
C12 H12B 0.9800 . ?
C12 H12C 0.9800 . ?
C13 H13A 0.9900 . ?
C13 H13B 0.9900 . ?
C13 C14 1.504(11) . ?
C15 C16 1.397(11) . ?
C15 C20 1.395(10) . ?
C16 H16 0.9500 . ?
C16 C17 1.379(12) . ?
C17 H17 0.9500 . ?
C17 C18 1.396(13) . ?
C18 H18 0.9500 . ?
C18 C19 1.372(13) . ?
C19 H19 0.9500 . ?
C19 C20 1.384(11) . ?
C21 H21A 0.9900 . ?
C21 H21B 0.9900 . ?
C21 C22 1.517(13) . ?
C22 H22A 0.9800 . ?
C22 H22B 0.9800 . ?
C22 H22C 0.9800 . ?
C23 H23A 0.9900 . ?
C23 H23B 0.9900 . ?
C24 H24A 0.9900 . ?
C24 H24B 0.9900 . ?
C24 C25 1.475(12) . ?
C26 C27 1.390(12) . ?
C26 C31 1.420(12) . ?
C27 H27 0.9500 . ?
C27 C28 1.381(12) . ?
C28 H28 0.9500 . ?
C28 C29 1.408(15) . ?
C29 H29 0.9500 . ?
C29 C30 1.362(16) . ?
C30 H30 0.9500 . ?
C30 C31 1.379(14) . ?
C32A H32A 0.9900 . ?
C32A H32B 0.9900 . ?
C32A C33A 1.544(19) . ?
C32B H32C 0.9900 . ?
C32B H32D 0.9900 . ?
C32B C33B 1.51(2) . ?
C33A H33A 0.9800 . ?
C33A H33B 0.9800 . ?
C33A H33C 0.9800 . ?
C33B H33D 0.9800 . ?
C33B H33E 0.9800 . ?
C33B H33F 0.9800 . ?
C34 H34A 0.9900 . ?
C34 H34B 0.9900 . ?
C34 C35 1.483(11) . ?
C36 C37 1.401(11) . ?
C36 C41 1.382(11) . ?
C37 H37 0.9500 . ?
C37 C38 1.381(11) . ?
C38 H38 0.9500 . ?
C38 C39 1.410(13) . ?
C39 H39 0.9500 . ?
C39 C40 1.390(14) . ?
C40 H40 0.9500 . ?
C40 C41 1.384(11) . ?
C42 H42A 0.9900 . ?
C42 H42B 0.9900 . ?
C42 C43 1.486(13) . ?
C43 H43A 0.9800 . ?
C43 H43B 0.9800 . ?
C43 H43C 0.9800 . ?
C44 H44 1.0000 . ?
C44 C45 1.518(11) . ?
C44 C66 1.534(10) . ?
C45 H45A 0.9900 . ?
C45 H45B 0.9900 . ?
C46 H46A 0.9900 . ?
C46 H46B 0.9900 . ?
C46 C47 1.483(12) . ?
C48 C49 1.377(12) . ?
C48 C53 1.390(12) . ?
C49 H49 0.9500 . ?
C49 C50 1.421(12) . ?
C50 H50 0.9500 . ?
C50 C51 1.388(15) . ?
C51 H51 0.9500 . ?
C51 C52 1.357(17) . ?
C52 H52 0.9500 . ?
C52 C53 1.384(12) . ?
C54 H54A 0.9900 . ?
C54 H54B 0.9900 . ?
C54 H54C 0.9900 . ?
C54 H54D 0.9900 . ?
C54 C55A 1.460(19) . ?
C54 C55B 1.53(2) . ?
C55A H55A 0.9800 . ?
C55A H55B 0.9800 . ?
C55A H55C 0.9800 . ?
C55B H55D 0.9800 . ?
C55B H55E 0.9800 . ?
C55B H55F 0.9800 . ?
C56 H56A 0.9900 . ?
C56 H56B 0.9900 . ?
C56 C57 1.491(11) . ?
C58 C59 1.399(10) . ?
C58 C63 1.395(10) . ?
C59 H59 0.9500 . ?
C59 C60 1.377(11) . ?
C60 H60 0.9500 . ?
C60 C61 1.399(12) . ?
C61 H61 0.9500 . ?
C61 C62 1.387(12) . ?
C62 H62 0.9500 . ?
C62 C63 1.380(10) . ?
C64 H64A 0.9900 . ?
C64 H64B 0.9900 . ?
C64 C65 1.494(14) . ?
C65 H65A 0.9800 . ?
C65 H65B 0.9800 . ?
C65 H65C 0.9800 . ?
C66 H66A 0.9900 . ?
C66 H66B 0.9900 . ?
C67 H67A 0.9900 . ?
C67 H67B 0.9900 . ?
C67 C68 1.494(12) . ?
C69 C70 1.391(13) . ?
C69 C74 1.404(13) . ?
C70 H70 0.9500 . ?
C70 C71 1.402(12) . ?
C71 H71 0.9500 . ?
C71 C72 1.344(16) . ?
C72 H72 0.9500 . ?
C72 C73 1.404(17) . ?
C73 H73 0.9500 . ?
C73 C74 1.407(13) . ?
C75 H75A 0.9900 . ?
C75 H75B 0.9900 . ?
C75 C76 1.369(18) . ?
C76 H76A 0.9800 . ?
C76 H76B 0.9800 . ?
C76 H76C 0.9800 . ?
C77 H77A 0.9900 . ?
C77 H77B 0.9900 . ?
C77 C78 1.503(11) . ?
C79 C80 1.396(11) . ?
C79 C84 1.409(10) . ?
C80 H80 0.9500 . ?
C80 C81 1.379(11) . ?
C81 H81 0.9500 . ?
C81 C82 1.388(12) . ?
C82 H82 0.9500 . ?
C82 C83 1.378(12) . ?
C83 H83 0.9500 . ?
C83 C84 1.386(11) . ?
C85 H85A 0.9900 . ?
C85 H85B 0.9900 . ?
C85 C86 1.525(14) . ?
C86 H86A 0.9800 . ?
C86 H86B 0.9800 . ?
C86 H86C 0.9800 . ?
F1 B1 1.379(13) . ?
F2 B1 1.430(12) . ?
F3 B1 1.331(13) . ?
F4 B1 1.385(13) . ?
F5 B2 1.378(10) . ?
F6 B2 1.369(11) . ?
F7 B2 1.357(10) . ?
F8A B2 1.416(14) . ?
F8B B2 1.342(13) . ?
F9 B3A 1.433(16) . ?
F9 B3B 1.421(16) . ?
F10A B3A 1.469(16) . ?
F10B F11 1.72(2) . ?
F10B B3B 1.388(15) . ?
F11 B3A 1.482(15) . ?
F11 B3B 1.465(17) . ?
F12A B3A 1.476(15) . ?
F12B B3B 1.401(15) . ?
F13 B4A 1.348(17) . ?
F13 B4B 1.410(17) . ?
F14A B4A 1.394(18) . ?
F14B B4B 1.424(18) . ?
F15A B4A 1.348(18) . ?
F15B B4B 1.406(18) . ?
F16A B4A 1.434(19) . ?
F16B B4B 1.379(17) . ?
O5 C87 1.241(11) . ?
N21 C87 1.315(12) . ?
N21 C88 1.439(12) . ?
N21 C89A 1.469(16) . ?
N21 C89B 1.492(18) . ?
C87 H87 0.9500 . ?
C88 H88A 0.9800 . ?
C88 H88B 0.9800 . ?
C88 H88C 0.9800 . ?
C89A H89A 0.9800 . ?
C89A H89B 0.9800 . ?
C89A H89C 0.9800 . ?
C89B H89D 0.9800 . ?
C89B H89E 0.9800 . ?
C89B H89F 0.9800 . ?
O6 C90 1.249(14) . ?
N22 C90 1.335(13) . ?
N22 C91 1.440(13) . ?
N22 C92 1.447(11) . ?
C90 H90 0.9500 . ?
C91 H91A 0.9800 . ?
C91 H91B 0.9800 . ?
C91 H91C 0.9800 . ?
C92 H92A 0.9800 . ?
C92 H92B 0.9800 . ?
C92 H92C 0.9800 . ?
O7 C93 1.294(14) . ?
N23 C93 1.311(13) . ?
N23 C94 1.480(14) . ?
N23 C95 1.438(15) . ?
C93 H93 0.9500 . ?
C94 H94A 0.9800 . ?
C94 H94B 0.9800 . ?
C94 H94C 0.9800 . ?
C95 H95A 0.9800 . ?
C95 H95B 0.9800 . ?
C95 H95C 0.9800 . ?
O8 C96 1.214(12) . ?
N24 C96 1.323(12) . ?
N24 C97 1.472(11) . ?
N24 C98 1.451(11) . ?
C96 H96 0.9500 . ?
C97 H97A 0.9800 . ?
C97 H97B 0.9800 . ?
C97 H97C 0.9800 . ?
C98 H98A 0.9800 . ?
C98 H98B 0.9800 . ?
C98 H98C 0.9800 . ?
O9A C99A 1.27(2) . ?
O9B C99B 1.28(3) . ?
N25 C1A 1.39(2) . ?
N25 C1B 1.39(2) . ?
N25 C99A 1.38(2) . ?
N25 C99B 1.34(2) . ?
N25 C100 1.394(19) . ?
N25 C101 1.377(18) . ?
C1A H1AA 0.9800 . ?
C1A H1AB 0.9800 . ?
C1A H1AC 0.9800 . ?
C1B H1BA 0.9800 . ?
C1B H1BB 0.9800 . ?
C1B H1BC 0.9800 . ?
C99A H99A 0.9500 . ?
C99B H99B 0.9500 . ?
C100 H10A 0.9800 . ?
C100 H10B 0.9800 . ?
C100 H10C 0.9800 . ?
C101 H10D 0.9800 . ?
C101 H10E 0.9800 . ?
C101 H10F 0.9800 . ?
O10A C102 1.38(4) . ?
O10B C1C 1.43(5) . ?
N26 C1C 1.27(6) . ?
N26 C102 1.37(4) . ?
N26 C103 1.433(19) . ?
N26 C104 1.482(17) . ?
C1C H1C 0.9500 . ?
C102 H102 0.9500 . ?
C103 H10G 0.9800 . ?
C103 H10H 0.9800 . ?
C103 H10I 0.9800 . ?
C104 H10J 0.9800 . ?
C104 H10K 0.9800 . ?
C104 H10L 0.9800 . ?

loop_
_geom_torsion_atom_site_label_1
_geom_torsion_atom_site_label_2
_geom_torsion_atom_site_label_3
_geom_torsion_atom_site_label_4
_geom_torsion
_geom_torsion_site_symmetry_1
_geom_torsion_site_symmetry_2
_geom_torsion_site_symmetry_3
_geom_torsion_site_symmetry_4
_geom_torsion_publ_flag
Fe1 O1 C1 C2 -150.8(5) . . . . ?
Fe1 O1 C1 C23 -33.0(7) . . . . ?
Fe1 N6 C23 C1 -37.6(7) . . . . ?
Fe1 N6 C24 C25 -29.7(8) . . . . ?
Fe1 N6 C34 C35 -41.2(6) . . . . ?
Fe1 N7 C25 N8 -169.5(7) . . . . ?
Fe1 N7 C25 C24 8.6(11) . . . . ?
Fe1 N7 C26 C27 -16.6(15) . . . . ?
Fe1 N7 C26 C31 166.5(7) . . . . ?
Fe1 N9 C35 N10 -168.7(5) . . . . ?
Fe1 N9 C35 C34 14.2(8) . . . . ?
Fe1 N9 C36 C37 -17.2(13) . . . . ?
Fe1 N9 C36 C41 165.3(6) . . . . ?
Fe2 O1 C1 C2 30.2(7) . . . . ?
Fe2 O1 C1 C23 148.1(5) . . . . ?
Fe2 N1 C2 C1 36.5(7) . . . . ?
Fe2 N1 C3 C4 31.4(7) . . . . ?
Fe2 N1 C13 C14 41.7(6) . . . . ?
Fe2 N2 C4 N3 176.1(5) . . . . ?
Fe2 N2 C4 C3 -3.3(10) . . . . ?
Fe2 N2 C5 C6 6.6(14) . . . . ?
Fe2 N2 C5 C10 -176.0(6) . . . . ?
Fe2 N4 C14 N5 166.6(5) . . . . ?
Fe2 N4 C14 C13 -14.4(9) . . . . ?
Fe2 N4 C15 C16 19.0(13) . . . . ?
Fe2 N4 C15 C20 -161.2(6) . . . . ?
Fe3 O2 C44 C45 31.7(7) . . . . ?
Fe3 O2 C44 C66 151.0(4) . . . . ?
Fe3 N11 C45 C44 40.9(6) . . . . ?
Fe3 N11 C46 C47 36.5(7) . . . . ?
Fe3 N11 C56 C57 27.5(7) . . . . ?
Fe3 N12 C47 N13 179.3(5) . . . . ?
Fe3 N12 C47 C46 -3.4(10) . . . . ?
Fe3 N12 C48 C49 4.1(13) . . . . ?
Fe3 N12 C48 C53 -177.7(6) . . . . ?
Fe3 N14 C57 N15 177.3(5) . . . . ?
Fe3 N14 C57 C56 1.9(10) . . . . ?
Fe3 N14 C58 C59 5.4(13) . . . . ?
Fe3 N14 C58 C63 -175.8(5) . . . . ?
Fe4 O2 C44 C45 -155.4(4) . . . . ?
Fe4 O2 C44 C66 -36.0(7) . . . . ?
Fe4 N16 C66 C44 -40.9(6) . . . . ?
Fe4 N16 C67 C68 -32.8(7) . . . . ?
Fe4 N16 C77 C78 -23.5(7) . . . . ?
Fe4 N17 C68 N18 -168.9(5) . . . . ?
Fe4 N17 C68 C67 12.3(9) . . . . ?
Fe4 N17 C69 C70 -15.6(14) . . . . ?
Fe4 N17 C69 C74 164.4(6) . . . . ?
Fe4 N19 C78 N20 -177.7(5) . . . . ?
Fe4 N19 C78 C77 -1.0(10) . . . . ?
Fe4 N19 C79 C80 -3.5(13) . . . . ?
Fe4 N19 C79 C84 175.6(5) . . . . ?
O1 C1 C2 N1 -46.0(9) . . . . ?
O1 C1 C23 N6 48.1(8) . . . . ?
O2 C44 C45 N11 -49.8(8) . . . . ?
O2 C44 C66 N16 52.9(7) . . . . ?
N1 C3 C4 N2 -20.6(11) . . . . ?
N1 C3 C4 N3 160.0(8) . . . . ?
N1 C13 C14 N4 -19.8(9) . . . . ?
N1 C13 C14 N5 159.1(7) . . . . ?
N2 C5 C6 C7 177.6(8) . . . . ?
N2 C5 C10 N3 0.2(9) . . . . ?
N2 C5 C10 C9 -179.5(8) . . . . ?
N4 C15 C16 C17 180.0(7) . . . . ?
N4 C15 C20 N5 0.1(8) . . . . ?
N4 C15 C20 C19 -179.8(7) . . . . ?
N6 C24 C25 N7 15.9(11) . . . . ?
N6 C24 C25 N8 -166.2(8) . . . . ?
N6 C34 C35 N9 19.5(9) . . . . ?
N6 C34 C35 N10 -157.2(7) . . . . ?
N7 C26 C27 C28 -176.8(9) . . . . ?
N7 C26 C31 N8 1.7(11) . . . . ?
N7 C26 C31 C30 179.7(10) . . . . ?
N9 C36 C37 C38 -178.7(7) . . . . ?
N9 C36 C41 N10 -1.0(8) . . . . ?
N9 C36 C41 C40 179.9(7) . . . . ?
N11 C46 C47 N12 -25.1(10) . . . . ?
N11 C46 C47 N13 151.8(8) . . . . ?
N11 C56 C57 N14 -21.0(10) . . . . ?
N11 C56 C57 N15 164.0(7) . . . . ?
N12 C48 C49 C50 179.1(8) . . . . ?
N12 C48 C53 N13 -0.9(9) . . . . ?
N12 C48 C53 C52 -178.5(9) . . . . ?
N14 C58 C59 C60 -179.2(8) . . . . ?
N14 C58 C63 N15 -0.3(8) . . . . ?
N14 C58 C63 C62 179.9(7) . . . . ?
N16 C67 C68 N17 16.2(10) . . . . ?
N16 C67 C68 N18 -162.3(7) . . . . ?
N16 C77 C78 N19 17.2(10) . . . . ?
N16 C77 C78 N20 -166.5(7) . . . . ?
N17 C69 C70 C71 -179.7(8) . . . . ?
N17 C69 C74 N18 2.4(9) . . . . ?
N17 C69 C74 C73 -179.7(8) . . . . ?
N19 C79 C80 C81 178.2(8) . . . . ?
N19 C79 C84 N20 1.6(8) . . . . ?
N19 C79 C84 C83 -178.7(7) . . . . ?
C2 N1 C3 C4 -82.9(8) . . . . ?
C2 N1 C13 C14 156.6(6) . . . . ?
C2 C1 C23 N6 169.6(6) . . . . ?
C3 N1 C2 C1 154.0(6) . . . . ?
C3 N1 C13 C14 -77.8(7) . . . . ?
C4 N2 C5 C6 -176.7(8) . . . . ?
C4 N2 C5 C10 0.8(9) . . . . ?
C4 N3 C10 C5 -1.1(9) . . . . ?
C4 N3 C10 C9 178.6(10) . . . . ?
C4 N3 C11 C12 83.4(11) . . . . ?
C5 N2 C4 N3 -1.5(9) . . . . ?
C5 N2 C4 C3 179.1(7) . . . . ?
C5 C6 C7 C8 -0.4(13) . . . . ?
C6 C5 C10 N3 178.0(7) . . . . ?
C6 C5 C10 C9 -1.7(13) . . . . ?
C6 C7 C8 C9 1.7(15) . . . . ?
C7 C8 C9 C10 -2.8(15) . . . . ?
C8 C9 C10 N3 -176.7(9) . . . . ?
C8 C9 C10 C5 2.9(15) . . . . ?
C10 N3 C4 N2 1.7(10) . . . . ?
C10 N3 C4 C3 -178.9(8) . . . . ?
C10 N3 C11 C12 -97.1(10) . . . . ?
C10 C5 C6 C7 0.4(12) . . . . ?
C11 N3 C4 N2 -178.7(8) . . . . ?
C11 N3 C4 C3 0.7(14) . . . . ?
C11 N3 C10 C5 179.3(8) . . . . ?
C11 N3 C10 C9 -1.1(15) . . . . ?
C13 N1 C2 C1 -81.0(8) . . . . ?
C13 N1 C3 C4 150.5(7) . . . . ?
C14 N4 C15 C16 -179.7(7) . . . . ?
C14 N4 C15 C20 0.2(8) . . . . ?
C14 N5 C20 C15 -0.3(8) . . . . ?
C14 N5 C20 C19 179.6(8) . . . . ?
C14 N5 C21 C22 -97.2(10) . . . . ?
C15 N4 C14 N5 -0.4(8) . . . . ?
C15 N4 C14 C13 178.6(6) . . . . ?
C15 C16 C17 C18 -0.4(12) . . . . ?
C16 C15 C20 N5 180.0(6) . . . . ?
C16 C15 C20 C19 0.0(11) . . . . ?
C16 C17 C18 C19 0.4(13) . . . . ?
C17 C18 C19 C20 -0.3(13) . . . . ?
C18 C19 C20 N5 -179.9(8) . . . . ?
C18 C19 C20 C15 0.0(12) . . . . ?
C20 N5 C14 N4 0.5(9) . . . . ?
C20 N5 C14 C13 -178.5(7) . . . . ?
C20 N5 C21 C22 86.0(10) . . . . ?
C20 C15 C16 C17 0.1(11) . . . . ?
C21 N5 C14 N4 -176.9(7) . . . . ?
C21 N5 C14 C13 4.2(12) . . . . ?
C21 N5 C20 C15 177.0(7) . . . . ?
C21 N5 C20 C19 -3.1(13) . . . . ?
C23 N6 C24 C25 86.4(8) . . . . ?
C23 N6 C34 C35 -156.7(6) . . . . ?
C23 C1 C2 N1 -167.0(6) . . . . ?
C24 N6 C23 C1 -156.0(6) . . . . ?
C24 N6 C34 C35 77.2(7) . . . . ?
C25 N7 C26 C27 174.3(9) . . . . ?
C25 N7 C26 C31 -2.6(10) . . . . ?
C25 N8 C31 C26 -0.2(12) . . . . ?
C25 N8 C31 C30 -177.8(13) . . . . ?
C25 N8 C32A C33A 92.7(17) . . . . ?
C25 N8 C32B C33B 135.8(16) . . . . ?
C26 N7 C25 N8 2.6(10) . . . . ?
C26 N7 C25 C24 -179.3(8) . . . . ?
C26 C27 C28 C29 -1.4(15) . . . . ?
C27 C26 C31 N8 -175.5(9) . . . . ?
C27 C26 C31 C30 2.5(16) . . . . ?
C27 C28 C29 C30 1.0(19) . . . . ?
C28 C29 C30 C31 1(2) . . . . ?
C29 C30 C31 N8 174.5(13) . . . . ?
C29 C30 C31 C26 -2.8(19) . . . . ?
C31 N8 C25 N7 -1.5(12) . . . . ?
C31 N8 C25 C24 -179.6(9) . . . . ?
C31 N8 C32A C33A -107.5(14) . . . . ?
C31 N8 C32B C33B -48(3) . . . . ?
C31 C26 C27 C28 -0.3(13) . . . . ?
C32A N8 C25 N7 159.7(13) . . . . ?
C32A N8 C25 C24 -18.4(19) . . . . ?
C32A N8 C31 C26 -165.0(11) . . . . ?
C32A N8 C31 C30 17(2) . . . . ?
C32A N8 C32B C33B -81(4) . . . . ?
C32B N8 C25 N7 175.5(14) . . . . ?
C32B N8 C25 C24 -2.6(18) . . . . ?
C32B N8 C31 C26 -176.6(17) . . . . ?
C32B N8 C31 C30 6(3) . . . . ?
C32B N8 C32A C33A 46(3) . . . . ?
C34 N6 C23 C1 79.5(7) . . . . ?
C34 N6 C24 C25 -147.3(7) . . . . ?
C35 N9 C36 C37 177.5(8) . . . . ?
C35 N9 C36 C41 -0.1(8) . . . . ?
C35 N10 C41 C36 1.6(8) . . . . ?
C35 N10 C41 C40 -179.3(8) . . . . ?
C35 N10 C42 C43 85.7(11) . . . . ?
C36 N9 C35 N10 1.2(8) . . . . ?
C36 N9 C35 C34 -175.9(6) . . . . ?
C36 C37 C38 C39 0.1(12) . . . . ?
C37 C36 C41 N10 -178.8(7) . . . . ?
C37 C36 C41 C40 2.0(12) . . . . ?
C37 C38 C39 C40 0.7(13) . . . . ?
C38 C39 C40 C41 -0.2(13) . . . . ?
C39 C40 C41 N10 179.8(8) . . . . ?
C39 C40 C41 C36 -1.2(13) . . . . ?
C41 N10 C35 N9 -1.8(9) . . . . ?
C41 N10 C35 C34 175.1(7) . . . . ?
C41 N10 C42 C43 -88.7(11) . . . . ?
C41 C36 C37 C38 -1.4(11) . . . . ?
C42 N10 C35 N9 -177.1(8) . . . . ?
C42 N10 C35 C34 -0.2(13) . . . . ?
C42 N10 C41 C36 176.9(8) . . . . ?
C42 N10 C41 C40 -4.0(14) . . . . ?
C45 N11 C46 C47 -75.2(8) . . . . ?
C45 N11 C56 C57 141.9(6) . . . . ?
C45 C44 C66 N16 173.7(6) . . . . ?
C46 N11 C45 C44 154.9(6) . . . . ?
C46 N11 C56 C57 -91.7(8) . . . . ?
C47 N12 C48 C49 -178.4(8) . . . . ?
C47 N12 C48 C53 -0.2(9) . . . . ?
C47 N13 C53 C48 1.6(9) . . . . ?
C47 N13 C53 C52 179.0(10) . . . . ?
C47 N13 C54 C55A 109.2(15) . . . . ?
C47 N13 C54 C55B 80.5(16) . . . . ?
C48 N12 C47 N13 1.2(9) . . . . ?
C48 N12 C47 C46 178.5(7) . . . . ?
C48 C49 C50 C51 0.6(12) . . . . ?
C49 C48 C53 N13 177.5(7) . . . . ?
C49 C48 C53 C52 -0.1(14) . . . . ?
C49 C50 C51 C52 -3.5(16) . . . . ?
C50 C51 C52 C53 4.3(16) . . . . ?
C51 C52 C53 N13 -179.6(9) . . . . ?
C51 C52 C53 C48 -2.6(15) . . . . ?
C53 N13 C47 N12 -1.8(9) . . . . ?
C53 N13 C47 C46 -178.9(8) . . . . ?
C53 N13 C54 C55A -74.5(17) . . . . ?
C53 N13 C54 C55B -103.2(15) . . . . ?
C53 C48 C49 C50 1.1(12) . . . . ?
C54 N13 C47 N12 175.1(9) . . . . ?
C54 N13 C47 C46 -2.0(14) . . . . ?
C54 N13 C53 C48 -175.4(8) . . . . ?
C54 N13 C53 C52 2.0(16) . . . . ?
C56 N11 C45 C44 -78.4(7) . . . . ?
C56 N11 C46 C47 158.4(6) . . . . ?
C57 N14 C58 C59 -179.1(8) . . . . ?
C57 N14 C58 C63 -0.3(8) . . . . ?
C57 N15 C63 C58 0.7(8) . . . . ?
C57 N15 C63 C62 -179.5(8) . . . . ?
C57 N15 C64 C65 85.8(11) . . . . ?
C58 N14 C57 N15 0.7(9) . . . . ?
C58 N14 C57 C56 -174.7(7) . . . . ?
C58 C59 C60 C61 -1.7(12) . . . . ?
C59 C58 C63 N15 178.7(7) . . . . ?
C59 C58 C63 C62 -1.2(11) . . . . ?
C59 C60 C61 C62 0.5(14) . . . . ?
C60 C61 C62 C63 0.5(13) . . . . ?
C61 C62 C63 N15 -180.0(8) . . . . ?
C61 C62 C63 C58 -0.1(11) . . . . ?
C63 N15 C57 N14 -0.9(9) . . . . ?
C63 N15 C57 C56 174.5(7) . . . . ?
C63 N15 C64 C65 -93.0(10) . . . . ?
C63 C58 C59 C60 2.1(11) . . . . ?
C64 N15 C57 N14 -179.9(8) . . . . ?
C64 N15 C57 C56 -4.5(13) . . . . ?
C64 N15 C63 C58 179.7(7) . . . . ?
C64 N15 C63 C62 -0.5(13) . . . . ?
C66 N16 C67 C68 79.3(8) . . . . ?
C66 N16 C77 C78 -138.6(6) . . . . ?
C66 C44 C45 N11 -170.4(6) . . . . ?
C67 N16 C66 C44 -155.6(6) . . . . ?
C67 N16 C77 C78 97.0(7) . . . . ?
C68 N17 C69 C70 177.6(8) . . . . ?
C68 N17 C69 C74 -2.3(9) . . . . ?
C68 N18 C74 C69 -1.6(9) . . . . ?
C68 N18 C74 C73 -179.2(9) . . . . ?
C68 N18 C75 C76 110.3(13) . . . . ?
C69 N17 C68 N18 1.3(9) . . . . ?
C69 N17 C68 C67 -177.4(7) . . . . ?
C69 C70 C71 C72 -1.1(13) . . . . ?
C70 C69 C74 N18 -177.5(7) . . . . ?
C70 C69 C74 C73 0.4(13) . . . . ?
C70 C71 C72 C73 1.4(15) . . . . ?
C71 C72 C73 C74 -0.7(14) . . . . ?
C72 C73 C74 N18 177.2(9) . . . . ?
C72 C73 C74 C69 -0.2(13) . . . . ?
C74 N18 C68 N17 0.2(10) . . . . ?
C74 N18 C68 C67 178.9(8) . . . . ?
C74 N18 C75 C76 -73.5(16) . . . . ?
C74 C69 C70 C71 0.2(12) . . . . ?
C75 N18 C68 N17 176.9(10) . . . . ?
C75 N18 C68 C67 -4.5(15) . . . . ?
C75 N18 C74 C69 -178.5(10) . . . . ?
C75 N18 C74 C73 3.9(16) . . . . ?
C77 N16 C66 C44 80.2(7) . . . . ?
C77 N16 C67 C68 -156.7(6) . . . . ?
C78 N19 C79 C80 -179.8(8) . . . . ?
C78 N19 C79 C84 -0.7(8) . . . . ?
C78 N20 C84 C79 -1.8(8) . . . . ?
C78 N20 C84 C83 178.5(8) . . . . ?
C78 N20 C85 C86 -92.8(10) . . . . ?
C79 N19 C78 N20 -0.5(8) . . . . ?
C79 N19 C78 C77 176.1(7) . . . . ?
C79 C80 C81 C82 0.6(13) . . . . ?
C80 C79 C84 N20 -179.1(7) . . . . ?
C80 C79 C84 C83 0.6(11) . . . . ?
C80 C81 C82 C83 -0.1(14) . . . . ?
C81 C82 C83 C84 -0.2(13) . . . . ?
C82 C83 C84 N20 179.6(8) . . . . ?
C82 C83 C84 C79 -0.1(12) . . . . ?
C84 N20 C78 N19 1.5(9) . . . . ?
C84 N20 C78 C77 -175.1(7) . . . . ?
C84 N20 C85 C86 78.3(10) . . . . ?
C84 C79 C80 C81 -0.8(11) . . . . ?
C85 N20 C78 N19 174.1(7) . . . . ?
C85 N20 C78 C77 -2.6(12) . . . . ?
C85 N20 C84 C79 -174.3(7) . . . . ?
C85 N20 C84 C83 6.0(14) . . . . ?
F10B F11 B3A F9 -129(2) . . . . ?
F10B F11 B3A F10A -26.0(14) . . . . ?
F10B F11 B3A F12A 113(3) . . . . ?
F10B F11 B3B F9 -109.1(15) . . . . ?
F10B F11 B3B F12B 136.8(17) . . . . ?
F11 F10B B3B F9 93.8(15) . . . . ?
F11 F10B B3B F12B -77(2) . . . . ?
B3A F9 B3B F10B 10(4) . . . . ?
B3A F9 B3B F11 86(4) . . . . ?
B3A F9 B3B F12B -177(5) . . . . ?
B3A F11 B3B F9 -85(4) . . . . ?
B3A F11 B3B F10B 24(4) . . . . ?
B3A F11 B3B F12B 160(5) . . . . ?
B3B F9 B3A F10A 176(5) . . . . ?
B3B F9 B3A F11 -80(4) . . . . ?
B3B F9 B3A F12A 72(4) . . . . ?
B3B F10B F11 B3A -7.5(16) . . . . ?
B3B F11 B3A F9 80(4) . . . . ?
B3B F11 B3A F10A -177(5) . . . . ?
B3B F11 B3A F12A -38(4) . . . . ?
B4A F13 B4B F14B 55(3) . . . . ?
B4A F13 B4B F15B -48(3) . . . . ?
B4A F13 B4B F16B -171(5) . . . . ?
B4B F13 B4A F14A -69(3) . . . . ?
B4B F13 B4A F15A 69(4) . . . . ?
B4B F13 B4A F16A 173(4) . . . . ?
C88 N21 C87 O5 -2.8(18) . . . . ?
C89A N21 C87 O5 158.8(14) . . . . ?
C89B N21 C87 O5 -157.2(16) . . . . ?
C91 N22 C90 O6 -177.0(10) . . . . ?
C92 N22 C90 O6 -2.0(15) . . . . ?
C94 N23 C93 O7 1.2(17) . . . . ?
C95 N23 C93 O7 177.3(11) . . . . ?
C97 N24 C96 O8 1.6(18) . . . . ?
C98 N24 C96 O8 -175.7(12) . . . . ?
C1A N25 C99A O9A -174(3) . . . . ?
C1A N25 C99B O9B -160(4) . . . . ?
C1B N25 C99A O9A 4(5) . . . . ?
C1B N25 C99B O9B -8(4) . . . . ?
C99A N25 C99B O9B 162(5) . . . . ?
C99B N25 C99A O9A -14(3) . . . . ?
C100 N25 C99A O9A 176(3) . . . . ?
C100 N25 C99B O9B 177(3) . . . . ?
C101 N25 C99A O9A -14(3) . . . . ?
C101 N25 C99B O9B -19(3) . . . . ?
C1C N26 C102 O10A -148(12) . . . . ?
C102 N26 C1C O10B 40(6) . . . . ?
C103 N26 C1C O10B -14(7) . . . . ?
C103 N26 C102 O10A -10(4) . . . . ?
C104 N26 C1C O10B 175(3) . . . . ?
C104 N26 C102 O10A 157(2) . . . . ?

loop_
_twin_individual_id
_twin_individual_mass_fraction_refined
1 0.66(2)
2 0.34(2)

loop_
_smtbx_masks_void_nr
_smtbx_masks_void_average_x
_smtbx_masks_void_average_y
_smtbx_masks_void_average_z
_smtbx_masks_void_volume
_smtbx_masks_void_count_electrons
_smtbx_masks_void_content
1 0.129 0.225 0.239 289.3 79.2 ?
2 -0.129 0.775 0.739 289.3 79.4 ?
3 0.371 0.725 0.739 289.3 79.2 ?
4 0.629 0.275 0.239 289.3 79.4 ?
